data_4310675
loop_
_publ_author_name
'Hiroyuki Furuta'
'Tatsuki Morimoto'
'Atsuhiro Osuka'

_publ_contact_author_email hfuruta@cstf.Kyushu-u.ac.jp
_publ_contact_author_fax +81-92-651-5606
_publ_contact_author_name 'Hiroyuki Furuta'
_publ_contact_author_phone +81-92-642-3548
_publ_section_title
;
 Structures and Ligand Exchange of N-Confused Porphyrin Dimer Complexes
 with Group 12 Metals
;
_journal_name_full 'Inorganic Chemistry'
_journal_page_first 1618
_journal_page_last 1624
_journal_paper_doi 10.1021/ic035294e
_journal_volume 43
_journal_year 2004
_chemical_formula_moiety 'C68 H48 Cl4 N8 Zn2 '
_chemical_formula_sum 'C68 H48 Cl4 N8 Zn2'
_chemical_formula_weight 1249.75
_space_group_IT_number 2
_symmetry_cell_setting triclinic
_symmetry_Int_Tables_number 2
_symmetry_space_group_name_Hall '-P 1'
_symmetry_space_group_name_H-M 'P -1'
_cell_angle_alpha 67.493(4)
_cell_angle_beta 81.366(3)
_cell_angle_gamma 63.664(5)
_cell_formula_units_Z 2
_cell_length_a 13.9012(4)
_cell_length_b 14.5110(3)
_cell_length_c 16.5462(4)
_cell_measurement_reflns_used 18409
_cell_measurement_temperature 123.1
_cell_measurement_theta_max 27.5
_cell_measurement_theta_min 1.3
_cell_volume 2762.66(19)
_computing_cell_refinement PROCESS-AUTO
_computing_data_collection PROCESS-AUTO
_computing_data_reduction CrystalStructure
_computing_publication_material 'CrystalStructure Ver. 3.5.1'
_computing_structure_refinement CRYSTALS
_computing_structure_solution SIR97
_diffrn_detector_area_resol_mean 10.00
_diffrn_measured_fraction_theta_full 0.9598
_diffrn_measured_fraction_theta_max 0.9598
_diffrn_measurement_device_type 'Rigaku RAXIS-RAPID'
_diffrn_measurement_method \w
_diffrn_radiation_type 'Mo K\a'
_diffrn_radiation_wavelength 0.7107
_diffrn_reflns_av_R_equivalents 0.049
_diffrn_reflns_limit_h_max 18
_diffrn_reflns_limit_h_min -17
_diffrn_reflns_limit_k_max 18
_diffrn_reflns_limit_k_min -18
_diffrn_reflns_limit_l_max 21
_diffrn_reflns_limit_l_min -21
_diffrn_reflns_number 46758
_diffrn_reflns_theta_full 27.48
_diffrn_reflns_theta_max 27.48
_exptl_absorpt_coefficient_mu 1.115
_exptl_absorpt_correction_type none
_exptl_crystal_colour violet
_exptl_crystal_density_diffrn 1.502
_exptl_crystal_density_method 'not measured'
_exptl_crystal_description prism
_exptl_crystal_F_000 1280.00
_exptl_crystal_size_max 0.40
_exptl_crystal_size_mid 0.40
_exptl_crystal_size_min 0.18
_refine_diff_density_max 4.20
_refine_diff_density_min -2.85
_refine_ls_extinction_method none
_refine_ls_goodness_of_fit_ref 1.378
_refine_ls_hydrogen_treatment mixed
_refine_ls_number_parameters 733
_refine_ls_number_reflns 10192
_refine_ls_R_factor_gt 0.0890
_refine_ls_shift/su_max 0.0000
_refine_ls_structure_factor_coef F
_refine_ls_weighting_details 'w = 1/[0.0001Fo^2^ + 20.0000\s(Fo^2^) + 10.0000]'
_refine_ls_weighting_scheme calc
_refine_ls_wR_factor_ref 0.1210
_reflns_number_gt 10192
_reflns_number_total 12164
_reflns_threshold_expression F^2^>2.0\s(F^2^)
_cod_data_source_file ic035294esi20031110_102443_1.cif
_cod_data_source_block '_diphenyl-NCPZn-dimer(7)'
_cod_original_cell_volume 2762.7(1)
_cod_original_sg_symbol_H-M 'P -1 '
_cod_original_formula_sum 'C68 H48 Cl4 N8 Zn2 '
_cod_database_code 4310675

loop_
_symmetry_equiv_pos_as_xyz
x,y,z
-x,-y,-z

loop_
_atom_site_label
_atom_site_type_symbol
_atom_site_fract_x
_atom_site_fract_y
_atom_site_fract_z
_atom_site_U_iso_or_equiv
_atom_site_adp_type
_atom_site_occupancy
_atom_site_symmetry_multiplicity
_atom_site_calc_flag
_atom_site_refinement_flags
_atom_site_disorder_assembly
_atom_site_disorder_group
Zn(1) Zn -0.09139(7) 0.16186(7) 0.68403(6) 0.0131(2) Uani 1.00 1 d . . .
Zn(2) Zn 0.22376(7) 0.20993(7) 0.48408(6) 0.0143(2) Uani 1.00 1 d . . .
Cl(1) Cl 0.0609(2) 0.6258(2) 0.0698(2) 0.0398(6) Uiso 1.00 1 d . . .
Cl(2) Cl 0.3059(2) 0.6132(2) 0.0774(2) 0.0365(6) Uiso 1.00 1 d . . .
Cl(3) Cl 0.2641(4) 0.3741(4) 0.0210(2) 0.096(1) Uiso 1.00 1 d . . .
Cl(4) Cl 0.3018(3) 0.5160(3) -0.2493(2) 0.0567(8) Uiso 1.00 1 d . . .
N(1) N 0.1825(5) 0.0803(5) 0.5488(4) 0.013(2) Uani 1.00 1 d . . .
N(2) N -0.0252(5) 0.0321(5) 0.8065(4) 0.016(2) Uani 1.00 1 d . . .
N(3) N -0.2385(5) 0.2021(5) 0.7356(4) 0.016(2) Uani 1.00 1 d . . .
N(4) N -0.1524(5) 0.1947(5) 0.5623(4) 0.013(2) Uani 1.00 1 d . . .
N(5) N -0.0027(5) 0.2502(5) 0.6662(4) 0.014(2) Uani 1.00 1 d . . .
N(6) N 0.3543(5) 0.1713(6) 0.5628(5) 0.017(2) Uani 1.00 1 d . . .
N(7) N 0.3169(5) 0.2096(6) 0.3801(5) 0.017(2) Uani 1.00 1 d . . .
N(8) N 0.0907(5) 0.3397(5) 0.4061(4) 0.015(2) Uani 1.00 1 d . . .
C(1) C 0.0801(6) 0.0819(6) 0.5488(5) 0.012(2) Uani 1.00 1 d . . .
C(2) C 0.0602(6) 0.0192(6) 0.6319(5) 0.013(2) Uani 1.00 1 d . . .
C(3) C 0.2239(6) 0.0148(6) 0.6301(5) 0.014(2) Uani 1.00 1 d . . .
C(4) C 0.1521(6) -0.0260(6) 0.6847(5) 0.013(2) Uani 1.00 1 d . . .
C(5) C 0.1625(6) -0.0841(6) 0.7770(5) 0.015(2) Uani 1.00 1 d . . .
C(6) C 0.0759(6) -0.0598(6) 0.8313(5) 0.016(2) Uani 1.00 1 d . . .
C(7) C 0.0751(7) -0.1211(7) 0.9241(5) 0.020(2) Uani 1.00 1 d . . .
C(8) C -0.0208(7) -0.0683(7) 0.9546(6) 0.021(2) Uani 1.00 1 d . . .
C(9) C -0.0825(6) 0.0282(7) 0.8808(5) 0.017(2) Uani 1.00 1 d . . .
C(10) C -0.1894(7) 0.1017(7) 0.8893(5) 0.019(2) Uani 1.00 1 d . . .
C(11) C -0.2620(7) 0.1790(7) 0.8219(6) 0.019(2) Uani 1.00 1 d . . .
C(12) C -0.3796(7) 0.2338(8) 0.8299(6) 0.024(2) Uani 1.00 1 d . . .
C(13) C -0.4229(7) 0.2820(7) 0.7490(6) 0.022(2) Uani 1.00 1 d . . .
C(14) C -0.3346(6) 0.2587(7) 0.6889(5) 0.017(2) Uani 1.00 1 d . . .
C(15) C -0.3443(6) 0.2738(7) 0.6029(6) 0.018(2) Uani 1.00 1 d . . .
C(16) C -0.2613(6) 0.2376(6) 0.5469(5) 0.016(2) Uani 1.00 1 d . . .
C(17) C -0.2799(7) 0.2415(7) 0.4627(6) 0.018(2) Uani 1.00 1 d . . .
C(18) C -0.1831(6) 0.2037(6) 0.4254(5) 0.015(2) Uani 1.00 1 d . . .
C(19) C -0.1019(6) 0.1758(6) 0.4871(5) 0.014(2) Uani 1.00 1 d . . .
C(20) C 0.0097(6) 0.1371(6) 0.4735(5) 0.014(2) Uani 1.00 1 d . . .
C(21) C 0.2702(6) -0.1708(7) 0.8160(5) 0.017(2) Uani 1.00 1 d . . .
C(22) C 0.3262(7) -0.2589(7) 0.7852(6) 0.024(2) Uani 1.00 1 d . . .
C(23) C 0.4236(7) -0.3430(7) 0.8228(7) 0.028(2) Uani 1.00 1 d . . .
C(24) C 0.4692(7) -0.3384(8) 0.8911(6) 0.027(2) Uani 1.00 1 d . . .
C(25) C 0.4172(7) -0.2510(8) 0.9191(6) 0.028(2) Uani 1.00 1 d . . .
C(26) C 0.3177(7) -0.1673(7) 0.8833(6) 0.022(2) Uani 1.00 1 d . . .
C(27) C 0.0527(6) 0.1415(6) 0.3857(5) 0.015(2) Uani 1.00 1 d . . .
C(28) C -0.0030(7) 0.2239(7) 0.3080(5) 0.017(2) Uani 1.00 1 d . . .
C(29) C 0.0337(7) 0.2164(7) 0.2267(5) 0.020(2) Uani 1.00 1 d . . .
C(30) C 0.1286(7) 0.1290(7) 0.2201(6) 0.021(2) Uani 1.00 1 d . . .
C(31) C 0.1881(7) 0.0492(7) 0.2963(5) 0.018(2) Uani 1.00 1 d . . .
C(32) C 0.1515(6) 0.0548(7) 0.3775(5) 0.016(2) Uani 1.00 1 d . . .
C(33) C 0.0204(6) 0.3189(6) 0.5863(5) 0.014(2) Uani 1.00 1 d . . .
C(34) C 0.1259(6) 0.3076(6) 0.5902(5) 0.016(2) Uani 1.00 1 d . . .
C(35) C 0.0850(6) 0.2008(6) 0.7178(5) 0.015(2) Uani 1.00 1 d . . .
C(36) C 0.1679(6) 0.2318(6) 0.6743(5) 0.015(2) Uani 1.00 1 d . . .
C(37) C 0.2773(6) 0.1830(7) 0.7059(5) 0.016(2) Uani 1.00 1 d . . .
C(38) C 0.3621(6) 0.1653(7) 0.6480(6) 0.018(2) Uani 1.00 1 d . . .
C(39) C 0.4739(7) 0.1306(7) 0.6682(6) 0.021(2) Uani 1.00 1 d . . .
C(40) C 0.5308(7) 0.1124(8) 0.5984(6) 0.023(2) Uani 1.00 1 d . . .
C(41) C 0.4570(7) 0.1367(7) 0.5332(5) 0.018(2) Uani 1.00 1 d . . .
C(42) C 0.4907(7) 0.1256(7) 0.4512(6) 0.020(2) Uani 1.00 1 d . . .
C(43) C 0.4269(7) 0.1593(7) 0.3802(6) 0.019(2) Uani 1.00 1 d . . .
C(44) C 0.4623(7) 0.1621(8) 0.2918(6) 0.026(2) Uani 1.00 1 d . . .
C(45) C 0.3733(7) 0.2195(8) 0.2395(6) 0.024(2) Uani 1.00 1 d . . .
C(46) C 0.2822(7) 0.2533(7) 0.2946(6) 0.020(2) Uani 1.00 1 d . . .
C(47) C 0.1781(7) 0.3306(7) 0.2656(6) 0.019(2) Uani 1.00 1 d . . .
C(48) C 0.0933(7) 0.3752(7) 0.3168(5) 0.017(2) Uani 1.00 1 d . . .
C(49) C -0.0090(7) 0.4666(7) 0.2798(6) 0.019(2) Uani 1.00 1 d . . .
C(50) C -0.0729(7) 0.4847(6) 0.3468(5) 0.018(2) Uani 1.00 1 d . . .
C(51) C -0.0128(6) 0.4036(6) 0.4275(5) 0.015(2) Uani 1.00 1 d . . .
C(52) C -0.0524(6) 0.3874(6) 0.5122(5) 0.015(2) Uani 1.00 1 d . . .
C(53) C 0.2955(7) 0.1471(7) 0.8008(6) 0.019(2) Uani 1.00 1 d . . .
C(54) C 0.2236(7) 0.2105(8) 0.8487(6) 0.024(2) Uani 1.00 1 d . . .
C(55) C 0.2377(8) 0.1774(9) 0.9385(6) 0.031(3) Uani 1.00 1 d . . .
C(56) C 0.3237(8) 0.0797(9) 0.9822(6) 0.031(3) Uani 1.00 1 d . . .
C(57) C 0.3943(8) 0.0158(8) 0.9366(6) 0.029(2) Uani 1.00 1 d . . .
C(58) C 0.3817(7) 0.0474(7) 0.8476(6) 0.022(2) Uani 1.00 1 d . . .
C(59) C -0.1685(6) 0.4451(6) 0.5272(5) 0.017(2) Uani 1.00 1 d . . .
C(60) C -0.2488(7) 0.4621(7) 0.4735(6) 0.018(2) Uani 1.00 1 d . . .
C(61) C -0.3561(7) 0.5258(7) 0.4843(6) 0.024(2) Uani 1.00 1 d . . .
C(62) C -0.3855(7) 0.5709(7) 0.5485(6) 0.025(2) Uani 1.00 1 d . . .
C(63) C -0.3085(7) 0.5527(7) 0.6047(6) 0.021(2) Uani 1.00 1 d . . .
C(64) C -0.2004(7) 0.4890(7) 0.5945(6) 0.020(2) Uani 1.00 1 d . . .
C(65) C 0.1050(3) 0.6595(6) 0.1451(3) 0.035(2) Uiso 1.00 1 d . . .
C(66) C 0.2226(3) 0.5909(6) 0.1709(1) 0.036(2) Uiso 1.00 1 d . . .
C(67) C 0.2384(9) 0.4892(4) -0.0903(3) 0.099(6) Uiso 1.00 1 d . . .
C(68) C 0.3344(4) 0.4296(6) -0.1444(2) 0.083(5) Uiso 1.00 1 d . . .
H(1) H 0.002(8) -0.006(8) 0.646(7) 0.03(3) Uiso 1.00 1 c . . .
H(2) H 0.2931(6) -0.0020(6) 0.6486(5) 0.015(2) Uiso 1.00 1 c . . .
H(3) H 0.1322(7) -0.1871(7) 0.9574(5) 0.021(3) Uiso 1.00 1 c . . .
H(4) H -0.0442(7) -0.0898(7) 1.0130(6) 0.022(3) Uiso 1.00 1 c . . .
H(5) H -0.2129(7) 0.0971(7) 0.9471(5) 0.021(3) Uiso 1.00 1 c . . .
H(6) H -0.4170(7) 0.2353(8) 0.8826(6) 0.027(3) Uiso 1.00 1 c . . .
H(7) H -0.4972(7) 0.3228(7) 0.7336(6) 0.024(3) Uiso 1.00 1 c . . .
H(8) H -0.4149(6) 0.3140(7) 0.5782(6) 0.019(3) Uiso 1.00 1 c . . .
H(9) H -0.3480(7) 0.2662(7) 0.4375(6) 0.020(3) Uiso 1.00 1 c . . .
H(10) H -0.1708(6) 0.1967(6) 0.3695(5) 0.016(2) Uiso 1.00 1 c . . .
H(11) H 0.2961(7) -0.2604(7) 0.7380(6) 0.026(3) Uiso 1.00 1 c . . .
H(12) H 0.4598(7) -0.4030(7) 0.8028(7) 0.029(3) Uiso 1.00 1 c . . .
H(13) H 0.5356(7) -0.3958(8) 0.9180(6) 0.027(3) Uiso 1.00 1 c . . .
H(14) H 0.4497(7) -0.2471(8) 0.9636(6) 0.029(3) Uiso 1.00 1 c . . .
H(15) H 0.2816(7) -0.1083(7) 0.9044(6) 0.024(3) Uiso 1.00 1 c . . .
H(16) H -0.0666(7) 0.2854(7) 0.3112(5) 0.019(3) Uiso 1.00 1 c . . .
H(17) H -0.0064(7) 0.2717(7) 0.1752(5) 0.023(3) Uiso 1.00 1 c . . .
H(18) H 0.1526(7) 0.1234(7) 0.1646(6) 0.026(3) Uiso 1.00 1 c . . .
H(19) H 0.2544(7) -0.0092(7) 0.2923(5) 0.023(3) Uiso 1.00 1 c . . .
H(20) H 0.1928(6) 0.0000(7) 0.4286(5) 0.018(3) Uiso 1.00 1 c . . .
H(21) H 0.169(6) 0.356(6) 0.545(5) -0.00(2) Uiso 1.00 1 c . . .
H(22) H 0.0911(6) 0.1512(6) 0.7764(5) 0.019(3) Uiso 1.00 1 c . . .
H(23) H 0.5013(7) 0.1226(7) 0.7209(6) 0.027(3) Uiso 1.00 1 c . . .
H(24) H 0.6064(7) 0.0873(8) 0.5930(6) 0.028(3) Uiso 1.00 1 c . . .
H(25) H 0.5660(7) 0.0904(7) 0.4446(6) 0.024(3) Uiso 1.00 1 c . . .
H(26) H 0.5343(7) 0.1300(8) 0.2746(6) 0.031(3) Uiso 1.00 1 c . . .
H(27) H 0.3705(7) 0.2351(8) 0.1785(6) 0.030(3) Uiso 1.00 1 c . . .
H(28) H 0.1628(7) 0.3562(7) 0.2049(6) 0.023(3) Uiso 1.00 1 c . . .
H(29) H -0.0271(7) 0.5069(7) 0.2194(6) 0.022(3) Uiso 1.00 1 c . . .
H(30) H -0.1443(7) 0.5397(6) 0.3426(5) 0.019(3) Uiso 1.00 1 c . . .
H(31) H 0.1644(7) 0.2769(8) 0.8190(6) 0.029(3) Uiso 1.00 1 c . . .
H(32) H 0.1890(8) 0.2216(9) 0.9698(6) 0.038(3) Uiso 1.00 1 c . . .
H(33) H 0.3337(8) 0.0569(9) 1.0435(6) 0.037(3) Uiso 1.00 1 c . . .
H(34) H 0.4522(8) -0.0515(8) 0.9670(6) 0.032(3) Uiso 1.00 1 c . . .
H(35) H 0.4311(7) 0.0025(7) 0.8171(6) 0.025(3) Uiso 1.00 1 c . . .
H(36) H -0.2294(7) 0.4301(7) 0.4297(6) 0.020(3) Uiso 1.00 1 c . . .
H(37) H -0.4099(7) 0.5383(7) 0.4471(6) 0.024(3) Uiso 1.00 1 c . . .
H(38) H -0.4591(7) 0.6145(7) 0.5549(6) 0.025(3) Uiso 1.00 1 c . . .
H(39) H -0.3292(7) 0.5835(7) 0.6493(6) 0.024(3) Uiso 1.00 1 c . . .
H(40) H -0.1475(7) 0.4749(7) 0.6332(6) 0.022(3) Uiso 1.00 1 c . . .
H(41) H 0.0928(2) 0.7347(5) 0.1193(6) 0.0415 Uiso 1.00 1 c . . .
H(42) H 0.0640(4) 0.6490(9) 0.1964(4) 0.0415 Uiso 1.00 1 c . . .
H(43) H 0.2362(4) 0.5153(6) 0.1948(3) 0.0418 Uiso 1.00 1 c . . .
H(44) H 0.2394(4) 0.6107(9) 0.2136(3) 0.0418 Uiso 1.00 1 c . . .
H(45) H 0.1704(5) 0.511(2) -0.1147(4) 0.1129 Uiso 1.00 1 c . . .
H(46) H 0.243(2) 0.5513(6) -0.0871(4) 0.1129 Uiso 1.00 1 c . . .
H(47) H 0.338(2) 0.3596(2) -0.1367(4) 0.0941 Uiso 1.00 1 c . . .
H(48) H 0.4010(5) 0.421(2) -0.1271(3) 0.0941 Uiso 1.00 1 c . . .

loop_
_atom_site_aniso_label
_atom_site_aniso_U_11
_atom_site_aniso_U_22
_atom_site_aniso_U_33
_atom_site_aniso_U_12
_atom_site_aniso_U_13
_atom_site_aniso_U_23
Zn(1) 0.0101(4) 0.0131(4) 0.0128(5) -0.0034(4) -0.0002(3) -0.0028(4)
Zn(2) 0.0116(5) 0.0144(4) 0.0153(5) -0.0059(4) 0.0015(4) -0.0039(4)
N(1) 0.009(3) 0.013(3) 0.016(3) -0.004(3) 0.001(3) -0.007(3)
N(2) 0.011(3) 0.015(3) 0.016(3) -0.003(3) -0.000(3) -0.002(3)
N(3) 0.012(3) 0.016(3) 0.016(3) -0.004(3) 0.001(3) -0.006(3)
N(4) 0.010(3) 0.015(3) 0.013(3) -0.003(3) -0.002(3) -0.004(3)
N(5) 0.013(3) 0.013(3) 0.013(3) -0.004(3) 0.001(3) -0.004(3)
N(6) 0.011(3) 0.021(3) 0.020(4) -0.007(3) 0.002(3) -0.008(3)
N(7) 0.010(3) 0.019(3) 0.018(4) -0.007(3) 0.004(3) -0.004(3)
N(8) 0.011(3) 0.014(3) 0.017(3) -0.003(3) 0.001(3) -0.003(3)
C(1) 0.010(4) 0.011(3) 0.017(4) -0.006(3) 0.001(3) -0.005(3)
C(2) 0.011(4) 0.012(3) 0.015(4) -0.004(3) 0.002(3) -0.005(3)
C(3) 0.009(4) 0.013(4) 0.015(4) -0.001(3) -0.001(3) -0.004(3)
C(4) 0.010(4) 0.011(3) 0.014(4) -0.002(3) -0.000(3) -0.004(3)
C(5) 0.014(4) 0.012(4) 0.014(4) -0.005(3) -0.001(3) -0.000(3)
C(6) 0.013(4) 0.014(4) 0.016(4) -0.004(3) 0.000(3) -0.002(3)
C(7) 0.017(4) 0.021(4) 0.014(4) -0.006(3) -0.001(3) -0.001(3)
C(8) 0.021(4) 0.022(4) 0.012(4) -0.006(4) -0.002(3) -0.000(3)
C(9) 0.014(4) 0.019(4) 0.014(4) -0.004(3) -0.000(3) -0.005(3)
C(10) 0.016(4) 0.024(4) 0.012(4) -0.006(3) 0.004(3) -0.005(3)
C(11) 0.014(4) 0.020(4) 0.019(4) -0.005(3) 0.002(3) -0.006(3)
C(12) 0.014(4) 0.029(5) 0.024(5) -0.005(4) 0.009(3) -0.013(4)
C(13) 0.012(4) 0.027(5) 0.021(4) -0.003(4) 0.001(3) -0.008(4)
C(14) 0.011(4) 0.016(4) 0.020(4) -0.003(3) 0.000(3) -0.006(3)
C(15) 0.008(4) 0.016(4) 0.024(4) -0.000(3) -0.003(3) -0.005(3)
C(16) 0.012(4) 0.015(4) 0.018(4) -0.003(3) -0.003(3) -0.005(3)
C(17) 0.012(4) 0.018(4) 0.020(4) -0.003(3) -0.004(3) -0.006(3)
C(18) 0.015(4) 0.014(4) 0.013(4) -0.004(3) -0.002(3) -0.002(3)
C(19) 0.012(4) 0.011(4) 0.014(4) -0.003(3) -0.002(3) -0.003(3)
C(20) 0.014(4) 0.012(4) 0.016(4) -0.006(3) 0.001(3) -0.005(3)
C(21) 0.013(4) 0.016(4) 0.014(4) -0.006(3) -0.001(3) 0.002(3)
C(22) 0.018(4) 0.021(4) 0.028(5) -0.003(4) -0.007(4) -0.007(4)
C(23) 0.018(4) 0.019(4) 0.036(5) 0.000(4) -0.004(4) -0.007(4)
C(24) 0.017(4) 0.027(5) 0.023(5) -0.004(4) -0.006(4) 0.002(4)
C(25) 0.018(4) 0.036(5) 0.019(4) -0.008(4) -0.001(4) -0.002(4)
C(26) 0.017(4) 0.026(5) 0.016(4) -0.007(4) -0.001(3) -0.003(4)
C(27) 0.013(4) 0.016(4) 0.015(4) -0.006(3) 0.001(3) -0.006(3)
C(28) 0.017(4) 0.015(4) 0.017(4) -0.006(3) -0.001(3) -0.003(3)
C(29) 0.024(4) 0.023(4) 0.012(4) -0.011(4) -0.002(3) -0.001(3)
C(30) 0.023(4) 0.025(4) 0.019(4) -0.013(4) 0.002(3) -0.009(4)
C(31) 0.018(4) 0.020(4) 0.018(4) -0.010(3) 0.005(3) -0.008(3)
C(32) 0.015(4) 0.015(4) 0.015(4) -0.005(3) 0.001(3) -0.004(3)
C(33) 0.013(4) 0.010(3) 0.016(4) -0.005(3) 0.003(3) -0.005(3)
C(34) 0.015(4) 0.014(4) 0.016(4) -0.005(3) 0.002(3) -0.005(3)
C(35) 0.018(4) 0.015(4) 0.014(4) -0.006(3) 0.001(3) -0.007(3)
C(36) 0.011(4) 0.012(4) 0.019(4) -0.003(3) -0.003(3) -0.006(3)
C(37) 0.015(4) 0.016(4) 0.018(4) -0.005(3) -0.004(3) -0.005(3)
C(38) 0.013(4) 0.018(4) 0.024(4) -0.007(3) -0.001(3) -0.008(3)
C(39) 0.016(4) 0.025(4) 0.026(5) -0.011(4) -0.002(3) -0.008(4)
C(40) 0.014(4) 0.029(5) 0.028(5) -0.011(4) 0.001(3) -0.012(4)
C(41) 0.015(4) 0.020(4) 0.017(4) -0.009(3) 0.002(3) -0.004(3)
C(42) 0.013(4) 0.022(4) 0.025(5) -0.008(3) 0.003(3) -0.008(4)
C(43) 0.017(4) 0.018(4) 0.022(4) -0.008(3) 0.004(3) -0.006(3)
C(44) 0.017(4) 0.032(5) 0.028(5) -0.010(4) 0.009(4) -0.014(4)
C(45) 0.024(5) 0.031(5) 0.019(4) -0.015(4) 0.007(4) -0.011(4)
C(46) 0.019(4) 0.020(4) 0.021(4) -0.011(3) 0.005(3) -0.008(4)
C(47) 0.022(4) 0.020(4) 0.015(4) -0.012(3) 0.001(3) -0.005(3)
C(48) 0.017(4) 0.017(4) 0.018(4) -0.008(3) -0.000(3) -0.005(3)
C(49) 0.021(4) 0.016(4) 0.019(4) -0.008(3) -0.002(3) -0.003(3)
C(50) 0.018(4) 0.011(4) 0.019(4) -0.003(3) -0.002(3) -0.002(3)
C(51) 0.014(4) 0.013(4) 0.016(4) -0.006(3) 0.001(3) -0.004(3)
C(52) 0.012(4) 0.010(3) 0.019(4) -0.005(3) -0.000(3) -0.003(3)
C(53) 0.015(4) 0.023(4) 0.019(4) -0.009(3) -0.003(3) -0.006(3)
C(54) 0.016(4) 0.030(5) 0.027(5) -0.006(4) -0.004(4) -0.014(4)
C(55) 0.024(5) 0.048(6) 0.022(5) -0.014(5) 0.002(4) -0.016(5)
C(56) 0.025(5) 0.050(6) 0.017(4) -0.018(5) -0.003(4) -0.009(4)
C(57) 0.019(5) 0.035(5) 0.025(5) -0.010(4) -0.008(4) -0.001(4)
C(58) 0.014(4) 0.023(4) 0.025(5) -0.006(3) -0.004(3) -0.004(4)
C(59) 0.014(4) 0.011(4) 0.018(4) -0.003(3) 0.000(3) -0.000(3)
C(60) 0.016(4) 0.014(4) 0.019(4) -0.004(3) -0.002(3) -0.003(3)
C(61) 0.015(4) 0.020(4) 0.026(5) -0.001(3) -0.007(4) -0.001(4)
C(62) 0.013(4) 0.017(4) 0.032(5) 0.004(3) -0.005(4) -0.005(4)
C(63) 0.020(4) 0.015(4) 0.023(4) -0.005(3) 0.008(3) -0.008(3)
C(64) 0.019(4) 0.016(4) 0.021(4) -0.006(3) -0.003(3) -0.004(3)

loop_
_atom_type_symbol
_atom_type_description
_atom_type_scat_dispersion_real
_atom_type_scat_dispersion_imag
_atom_type_scat_source
C C 0.003 0.002
;
International Tables for Crystallography
(1992, Vol. C, Tables 4.2.6.8 and 6.1.1.4)
;
H H 0.000 0.000
;
International Tables for Crystallography
(1992, Vol. C, Table 6.1.1.4)
;
N N 0.006 0.003
;
International Tables for Crystallography
(1992, Vol. C, Tables 4.2.6.8 and 6.1.1.4)
;
Zn Zn 0.284 1.430
;
International Tables for Crystallography
(1992, Vol. C, Tables 4.2.6.8 and 6.1.1.4)
;
Cl Cl 0.148 0.159
;
International Tables for Crystallography
(1992, Vol. C, Tables 4.2.6.8 and 6.1.1.4)
;

loop_
_geom_angle_atom_site_label_1
_geom_angle_atom_site_label_2
_geom_angle_atom_site_label_3
_geom_angle
_geom_angle_publ_flag
_geom_angle_site_symmetry_1
_geom_angle_site_symmetry_2
_geom_angle_site_symmetry_3
N(2) Zn(1) N(3) 89.6(2) yes . . .
N(2) Zn(1) N(4) 142.4(3) yes . . .
N(2) Zn(1) N(5) 101.0(3) yes . . .
N(3) Zn(1) N(4) 91.9(3) yes . . .
N(3) Zn(1) N(5) 123.1(3) yes . . .
N(4) Zn(1) N(5) 109.4(3) yes . . .
N(1) Zn(2) N(6) 102.5(3) yes . . .
N(1) Zn(2) N(7) 120.1(3) yes . . .
N(1) Zn(2) N(8) 107.3(3) yes . . .
N(6) Zn(2) N(7) 90.9(3) yes . . .
N(6) Zn(2) N(8) 143.9(3) yes . . .
N(7) Zn(2) N(8) 91.5(2) yes . . .
C(1) N(1) C(3) 105.5(7) yes . . .
C(1) N(1) Zn(2) 126.6(4) yes . . .
C(3) N(1) Zn(2) 117.4(7) yes . . .
C(6) N(2) C(9) 106.0(6) yes . . .
C(6) N(2) Zn(1) 132.9(5) yes . . .
C(9) N(2) Zn(1) 121.1(4) yes . . .
C(11) N(3) C(14) 107.4(7) yes . . .
C(11) N(3) Zn(1) 126.8(6) yes . . .
C(14) N(3) Zn(1) 125.8(6) yes . . .
C(16) N(4) C(19) 106.7(7) yes . . .
C(16) N(4) Zn(1) 121.2(6) yes . . .
C(19) N(4) Zn(1) 132.0(5) yes . . .
C(33) N(5) C(35) 106.1(7) yes . . .
C(33) N(5) Zn(1) 127.5(7) yes . . .
C(35) N(5) Zn(1) 116.6(6) yes . . .
C(38) N(6) C(41) 106.2(7) yes . . .
C(38) N(6) Zn(2) 133.3(6) yes . . .
C(41) N(6) Zn(2) 120.3(7) yes . . .
C(43) N(7) C(46) 106.9(7) yes . . .
C(43) N(7) Zn(2) 127.0(6) yes . . .
C(46) N(7) Zn(2) 126.0(6) yes . . .
C(48) N(8) C(51) 106.5(6) yes . . .
C(48) N(8) Zn(2) 121.6(5) yes . . .
C(51) N(8) Zn(2) 131.9(5) yes . . .
C(2) C(1) C(20) 125.7(8) yes . . .
C(2) C(1) N(1) 109.7(7) yes . . .
C(20) C(1) N(1) 124.5(7) yes . . .
C(4) C(2) H(1) 125(5) no . . .
C(4) C(2) C(1) 107.4(8) yes . . .
H(1) C(2) C(1) 125(5) no . . .
C(4) C(3) H(2) 124.0(8) no . . .
C(4) C(3) N(1) 112.1(8) yes . . .
H(2) C(3) N(1) 123.9(9) no . . .
C(5) C(4) C(2) 126.7(8) yes . . .
C(5) C(4) C(3) 127.2(9) yes . . .
C(2) C(4) C(3) 105.3(6) yes . . .
C(6) C(5) C(21) 119.4(7) yes . . .
C(6) C(5) C(4) 121.5(6) yes . . .
C(21) C(5) C(4) 119.1(7) yes . . .
C(7) C(6) N(2) 108.4(7) yes . . .
C(7) C(6) C(5) 125.7(6) yes . . .
N(2) C(6) C(5) 125.8(6) yes . . .
C(8) C(7) H(3) 126(1) no . . .
C(8) C(7) C(6) 107.9(6) yes . . .
H(3) C(7) C(6) 126.0(9) no . . .
C(9) C(8) H(4) 126.5(9) no . . .
C(9) C(8) C(7) 107.0(7) yes . . .
H(4) C(8) C(7) 126.6(8) no . . .
C(10) C(9) N(2) 127.3(6) yes . . .
C(10) C(9) C(8) 122.0(7) yes . . .
N(2) C(9) C(8) 110.6(6) yes . . .
C(11) C(10) H(5) 117.1(9) no . . .
C(11) C(10) C(9) 126.2(8) yes . . .
H(5) C(10) C(9) 116.7(8) no . . .
C(12) C(11) N(3) 108.7(7) yes . . .
C(12) C(11) C(10) 126.0(8) yes . . .
N(3) C(11) C(10) 124.4(7) yes . . .
C(13) C(12) H(6) 126(1) no . . .
C(13) C(12) C(11) 107.3(8) yes . . .
H(6) C(12) C(11) 126(1) no . . .
C(14) C(13) H(7) 126(1) no . . .
C(14) C(13) C(12) 107.1(7) yes . . .
H(7) C(13) C(12) 126(1) no . . .
C(15) C(14) N(3) 124.3(7) yes . . .
C(15) C(14) C(13) 125.9(8) yes . . .
N(3) C(14) C(13) 109.0(7) yes . . .
C(16) C(15) H(8) 116(1) no . . .
C(16) C(15) C(14) 127.4(8) yes . . .
H(8) C(15) C(14) 116(1) no . . .
C(17) C(16) N(4) 109.6(7) yes . . .
C(17) C(16) C(15) 123.4(8) yes . . .
N(4) C(16) C(15) 127.0(9) yes . . .
C(18) C(17) H(9) 126(1) no . . .
C(18) C(17) C(16) 108.0(8) yes . . .
H(9) C(17) C(16) 125(1) no . . .
C(19) C(18) H(10) 126.4(9) no . . .
C(19) C(18) C(17) 107.0(8) yes . . .
H(10) C(18) C(17) 126(1) no . . .
C(20) C(19) N(4) 125.3(8) yes . . .
C(20) C(19) C(18) 126.0(8) yes . . .
N(4) C(19) C(18) 108.7(7) yes . . .
C(27) C(20) C(1) 120.9(7) yes . . .
C(27) C(20) C(19) 120.7(8) yes . . .
C(1) C(20) C(19) 117.9(7) yes . . .
C(22) C(21) C(26) 118.6(7) yes . . .
C(22) C(21) C(5) 119.8(9) yes . . .
C(26) C(21) C(5) 121.6(8) yes . . .
C(23) C(22) H(11) 119(1) no . . .
C(23) C(22) C(21) 121(1) yes . . .
H(11) C(22) C(21) 119.2(9) no . . .
C(24) C(23) H(12) 120(1) no . . .
C(24) C(23) C(22) 119(1) yes . . .
H(12) C(23) C(22) 120(1) no . . .
C(25) C(24) H(13) 119(1) no . . .
C(25) C(24) C(23) 120.0(8) yes . . .
H(13) C(24) C(23) 120(1) no . . .
C(26) C(25) H(14) 119(1) no . . .
C(26) C(25) C(24) 121(1) yes . . .
H(14) C(25) C(24) 119(1) no . . .
H(15) C(26) C(21) 119.8(9) no . . .
H(15) C(26) C(25) 120(1) no . . .
C(21) C(26) C(25) 119(1) yes . . .
C(28) C(27) C(32) 117.4(7) yes . . .
C(28) C(27) C(20) 123.1(6) yes . . .
C(32) C(27) C(20) 119.3(6) yes . . .
C(29) C(28) H(16) 119.6(9) no . . .
C(29) C(28) C(27) 120.9(7) yes . . .
H(16) C(28) C(27) 119(1) no . . .
C(30) C(29) H(17) 119(1) no . . .
C(30) C(29) C(28) 120.7(7) yes . . .
H(17) C(29) C(28) 119.5(9) no . . .
C(31) C(30) H(18) 120.4(9) no . . .
C(31) C(30) C(29) 119.2(8) yes . . .
H(18) C(30) C(29) 120.4(8) no . . .
C(32) C(31) H(19) 119.6(9) no . . .
C(32) C(31) C(30) 120.6(7) yes . . .
H(19) C(31) C(30) 119(1) no . . .
H(20) C(32) C(27) 119(1) no . . .
H(20) C(32) C(31) 119.6(9) no . . .
C(27) C(32) C(31) 121.0(7) yes . . .
C(34) C(33) C(52) 125.8(7) yes . . .
C(34) C(33) N(5) 109.6(6) yes . . .
C(52) C(33) N(5) 124.5(8) yes . . .
C(36) C(34) H(21) 121(4) no . . .
C(36) C(34) C(33) 106.5(7) yes . . .
H(21) C(34) C(33) 130(3) no . . .
C(36) C(35) H(22) 123(1) no . . .
C(36) C(35) N(5) 111.8(7) yes . . .
H(22) C(35) N(5) 124(1) no . . .
C(37) C(36) C(34) 127.3(8) yes . . .
C(37) C(36) C(35) 126.2(6) yes . . .
C(34) C(36) C(35) 106.0(8) yes . . .
C(38) C(37) C(53) 122.0(8) yes . . .
C(38) C(37) C(36) 120.1(8) yes . . .
C(53) C(37) C(36) 117.8(7) yes . . .
C(39) C(38) N(6) 108.6(7) yes . . .
C(39) C(38) C(37) 125.8(9) yes . . .
N(6) C(38) C(37) 125.4(9) yes . . .
C(40) C(39) H(23) 126(1) no . . .
C(40) C(39) C(38) 107.2(9) yes . . .
H(23) C(39) C(38) 126(1) no . . .
C(41) C(40) H(24) 125(1) no . . .
C(41) C(40) C(39) 107.8(8) yes . . .
H(24) C(40) C(39) 126(1) no . . .
C(42) C(41) N(6) 127.4(9) yes . . .
C(42) C(41) C(40) 122.5(8) yes . . .
N(6) C(41) C(40) 110.1(8) yes . . .
C(43) C(42) H(25) 116(1) no . . .
C(43) C(42) C(41) 127.4(8) yes . . .
H(25) C(42) C(41) 116(1) no . . .
C(44) C(43) N(7) 109.3(8) yes . . .
C(44) C(43) C(42) 126.9(8) yes . . .
N(7) C(43) C(42) 123.3(8) yes . . .
C(45) C(44) H(26) 126(1) no . . .
C(45) C(44) C(43) 106.9(8) yes . . .
H(26) C(44) C(43) 126(1) no . . .
C(46) C(45) H(27) 126(1) no . . .
C(46) C(45) C(44) 106.9(8) yes . . .
H(27) C(45) C(44) 126(1) no . . .
C(47) C(46) N(7) 123.7(8) yes . . .
C(47) C(46) C(45) 126.1(8) yes . . .
N(7) C(46) C(45) 109.6(7) yes . . .
C(48) C(47) H(28) 116.5(9) no . . .
C(48) C(47) C(46) 126.7(8) yes . . .
H(28) C(47) C(46) 116.7(9) no . . .
C(49) C(48) N(8) 109.8(7) yes . . .
C(49) C(48) C(47) 123.2(7) yes . . .
N(8) C(48) C(47) 127.0(6) yes . . .
C(50) C(49) H(29) 126.1(9) no . . .
C(50) C(49) C(48) 107.5(7) yes . . .
H(29) C(49) C(48) 126(1) no . . .
C(51) C(50) H(30) 126(1) no . . .
C(51) C(50) C(49) 107.4(6) yes . . .
H(30) C(50) C(49) 126.4(9) no . . .
C(52) C(51) N(8) 125.1(6) yes . . .
C(52) C(51) C(50) 126.2(7) yes . . .
N(8) C(51) C(50) 108.6(7) yes . . .
C(59) C(52) C(33) 119.1(7) yes . . .
C(59) C(52) C(51) 121.0(7) yes . . .
C(33) C(52) C(51) 119.9(7) yes . . .
C(54) C(53) C(58) 117.6(8) yes . . .
C(54) C(53) C(37) 119.9(6) yes . . .
C(58) C(53) C(37) 122.4(8) yes . . .
C(55) C(54) H(31) 119(1) no . . .
C(55) C(54) C(53) 121.1(7) yes . . .
H(31) C(54) C(53) 119(1) no . . .
C(56) C(55) H(32) 120(1) no . . .
C(56) C(55) C(54) 119(1) yes . . .
H(32) C(55) C(54) 120(1) no . . .
C(57) C(56) H(33) 119(1) no . . .
C(57) C(56) C(55) 120.0(9) yes . . .
H(33) C(56) C(55) 120(1) no . . .
C(58) C(57) H(34) 119(1) no . . .
C(58) C(57) C(56) 121.0(7) yes . . .
H(34) C(57) C(56) 119(1) no . . .
H(35) C(58) C(53) 119(1) no . . .
H(35) C(58) C(57) 120.0(9) no . . .
C(53) C(58) C(57) 120.5(9) yes . . .
C(60) C(59) C(64) 118.3(7) yes . . .
C(60) C(59) C(52) 122.0(9) yes . . .
C(64) C(59) C(52) 119.6(9) yes . . .
C(61) C(60) H(36) 120(1) no . . .
C(61) C(60) C(59) 120.2(9) yes . . .
H(36) C(60) C(59) 119.8(9) no . . .
C(62) C(61) H(37) 119(1) no . . .
C(62) C(61) C(60) 120(1) yes . . .
H(37) C(61) C(60) 119(1) no . . .
C(63) C(62) H(38) 119(1) no . . .
C(63) C(62) C(61) 120.6(8) yes . . .
H(38) C(62) C(61) 119(1) no . . .
C(64) C(63) H(39) 120(1) no . . .
C(64) C(63) C(62) 119(1) yes . . .
H(39) C(63) C(62) 120(1) no . . .
H(40) C(64) C(59) 119.4(9) no . . .
H(40) C(64) C(63) 119(1) no . . .
C(59) C(64) C(63) 120(1) yes . . .
C(66) C(65) H(41) 108.4(6) no . . .
C(66) C(65) H(42) 108.4(5) no . . .
C(66) C(65) Cl(1) 113.9(5) yes . . .
H(41) C(65) H(42) 109(1) no . . .
H(41) C(65) Cl(1) 108.3(7) no . . .
H(42) C(65) Cl(1) 108.4(9) no . . .
H(43) C(66) H(44) 109.4(7) no . . .
H(43) C(66) Cl(2) 109.1(5) no . . .
H(43) C(66) C(65) 109.1(7) no . . .
H(44) C(66) Cl(2) 109.1(7) no . . .
H(44) C(66) C(65) 109.1(7) no . . .
Cl(2) C(66) C(65) 110.9(2) yes . . .
C(68) C(67) H(45) 111(1) no . . .
C(68) C(67) H(46) 111(1) no . . .
C(68) C(67) Cl(3) 100.8(4) yes . . .
H(45) C(67) H(46) 109(2) no . . .
H(45) C(67) Cl(3) 111(1) no . . .
H(46) C(67) Cl(3) 111.6(7) no . . .
H(47) C(68) H(48) 109(2) no . . .
H(47) C(68) Cl(4) 110.9(7) no . . .
H(47) C(68) C(67) 110(1) no . . .
H(48) C(68) Cl(4) 110.9(9) no . . .
H(48) C(68) C(67) 110(1) no . . .
Cl(4) C(68) C(67) 103.7(3) yes . . .

loop_
_geom_bond_atom_site_label_1
_geom_bond_atom_site_label_2
_geom_bond_distance
_geom_bond_publ_flag
_geom_bond_site_symmetry_1
_geom_bond_site_symmetry_2
Zn(1) N(2) 2.145(6) yes . .
Zn(1) N(3) 2.012(7) yes . .
Zn(1) N(4) 2.103(8) yes . .
Zn(1) N(5) 2.062(9) yes . .
Zn(2) N(1) 2.060(8) yes . .
Zn(2) N(6) 2.134(8) yes . .
Zn(2) N(7) 1.992(7) yes . .
Zn(2) N(8) 2.098(6) yes . .
Cl(1) C(65) 1.767(9) yes . .
Cl(2) C(66) 1.803(4) yes . .
Cl(3) C(67) 1.904(5) yes . .
Cl(4) C(68) 1.690(5) yes . .
N(1) C(1) 1.41(1) yes . .
N(1) C(3) 1.346(9) yes . .
N(2) C(6) 1.418(9) yes . .
N(2) C(9) 1.36(1) yes . .
N(3) C(11) 1.36(1) yes . .
N(3) C(14) 1.38(1) yes . .
N(4) C(16) 1.38(1) yes . .
N(4) C(19) 1.39(1) yes . .
N(5) C(33) 1.41(1) yes . .
N(5) C(35) 1.34(1) yes . .
N(6) C(38) 1.40(1) yes . .
N(6) C(41) 1.37(1) yes . .
N(7) C(43) 1.37(1) yes . .
N(7) C(46) 1.37(1) yes . .
N(8) C(48) 1.37(1) yes . .
N(8) C(51) 1.40(1) yes . .
C(1) C(2) 1.39(1) yes . .
C(1) C(20) 1.44(1) yes . .
C(2) C(4) 1.41(1) yes . .
C(2) H(1) 1.0(1) no . .
C(3) C(4) 1.42(1) yes . .
C(3) H(2) 0.95(1) no . .
C(4) C(5) 1.43(1) yes . .
C(5) C(6) 1.39(1) yes . .
C(5) C(21) 1.50(1) yes . .
C(6) C(7) 1.45(1) yes . .
C(7) C(8) 1.34(1) yes . .
C(7) H(3) 0.95(1) no . .
C(8) C(9) 1.46(1) yes . .
C(8) H(4) 0.95(1) no . .
C(9) C(10) 1.42(1) yes . .
C(10) C(11) 1.38(1) yes . .
C(10) H(5) 0.95(1) no . .
C(11) C(12) 1.48(1) yes . .
C(12) C(13) 1.34(1) yes . .
C(12) H(6) 0.95(1) no . .
C(13) C(14) 1.46(1) yes . .
C(13) H(7) 0.95(1) no . .
C(14) C(15) 1.37(1) yes . .
C(15) C(16) 1.41(1) yes . .
C(15) H(8) 0.95(1) no . .
C(16) C(17) 1.43(1) yes . .
C(17) C(18) 1.36(1) yes . .
C(17) H(9) 0.95(1) no . .
C(18) C(19) 1.45(1) yes . .
C(18) H(10) 0.95(1) no . .
C(19) C(20) 1.41(1) yes . .
C(20) C(27) 1.47(1) yes . .
C(21) C(22) 1.41(1) yes . .
C(21) C(26) 1.40(2) yes . .
C(22) C(23) 1.38(1) yes . .
C(22) H(11) 0.95(2) no . .
C(23) C(24) 1.41(2) yes . .
C(23) H(12) 0.95(2) no . .
C(24) C(25) 1.37(2) yes . .
C(24) H(13) 0.95(1) no . .
C(25) C(26) 1.39(1) yes . .
C(25) H(14) 0.95(2) no . .
C(26) H(15) 0.95(1) no . .
C(27) C(28) 1.41(1) yes . .
C(27) C(32) 1.42(1) yes . .
C(28) C(29) 1.39(1) yes . .
C(28) H(16) 0.95(1) no . .
C(29) C(30) 1.39(1) yes . .
C(29) H(17) 0.95(1) no . .
C(30) C(31) 1.40(1) yes . .
C(30) H(18) 0.95(1) no . .
C(31) C(32) 1.38(1) yes . .
C(31) H(19) 0.95(1) no . .
C(32) H(20) 0.95(1) no . .
C(33) C(34) 1.41(1) yes . .
C(33) C(52) 1.44(1) yes . .
C(34) C(36) 1.41(1) yes . .
C(34) H(21) 1.12(9) no . .
C(35) C(36) 1.42(1) yes . .
C(35) H(22) 0.95(1) no . .
C(36) C(37) 1.44(1) yes . .
C(37) C(38) 1.40(1) yes . .
C(37) C(53) 1.48(1) yes . .
C(38) C(39) 1.45(1) yes . .
C(39) C(40) 1.34(1) yes . .
C(39) H(23) 0.95(2) no . .
C(40) C(41) 1.43(1) yes . .
C(40) H(24) 0.95(1) no . .
C(41) C(42) 1.41(1) yes . .
C(42) C(43) 1.38(1) yes . .
C(42) H(25) 0.95(1) no . .
C(43) C(44) 1.46(1) yes . .
C(44) C(45) 1.35(1) yes . .
C(44) H(26) 0.95(1) no . .
C(45) C(46) 1.46(1) yes . .
C(45) H(27) 0.95(1) no . .
C(46) C(47) 1.39(1) yes . .
C(47) C(48) 1.40(1) yes . .
C(47) H(28) 0.95(1) no . .
C(48) C(49) 1.46(1) yes . .
C(49) C(50) 1.34(1) yes . .
C(49) H(29) 0.95(1) no . .
C(50) C(51) 1.46(1) yes . .
C(50) H(30) 0.95(1) no . .
C(51) C(52) 1.40(1) yes . .
C(52) C(59) 1.49(1) yes . .
C(53) C(54) 1.41(1) yes . .
C(53) C(58) 1.42(1) yes . .
C(54) C(55) 1.39(1) yes . .
C(54) H(31) 0.95(1) no . .
C(55) C(56) 1.39(1) yes . .
C(55) H(32) 0.95(2) no . .
C(56) C(57) 1.38(2) yes . .
C(56) H(33) 0.95(1) no . .
C(57) C(58) 1.38(1) yes . .
C(57) H(34) 0.95(1) no . .
C(58) H(35) 0.95(1) no . .
C(59) C(60) 1.41(1) yes . .
C(59) C(64) 1.41(1) yes . .
C(60) C(61) 1.39(1) yes . .
C(60) H(36) 0.95(1) no . .
C(61) C(62) 1.37(2) yes . .
C(61) H(37) 0.95(2) no . .
C(62) C(63) 1.39(2) yes . .
C(62) H(38) 0.95(1) no . .
C(63) C(64) 1.40(1) yes . .
C(63) H(39) 0.95(2) no . .
C(64) H(40) 0.95(2) no . .
C(65) C(66) 1.512(5) yes . .
C(65) H(41) 0.95(1) no . .
C(65) H(42) 0.950(7) no . .
C(66) H(43) 0.95(1) no . .
C(66) H(44) 0.95(1) no . .
C(67) C(68) 1.593(9) yes . .
C(67) H(45) 0.95(1) no . .
C(67) H(46) 0.95(2) no . .
C(68) H(47) 0.95(1) no . .
C(68) H(48) 0.95(2) no . .

loop_
_geom_contact_atom_site_label_1
_geom_contact_atom_site_label_2
_geom_contact_distance
_geom_contact_publ_flag
_geom_contact_site_symmetry_1
_geom_contact_site_symmetry_2
Zn(1) N(2) 2.145(6) yes . 55501
Zn(1) N(3) 2.012(7) yes . 55501
Zn(1) N(4) 2.103(8) yes . 55501
Zn(1) N(5) 2.062(9) yes . 55501
Zn(1) C(1) 3.157(8) yes . 55501
Zn(1) C(2) 2.534(8) yes . 55501
Zn(1) C(4) 3.270(7) yes . 55501
Zn(1) C(6) 3.279(6) yes . 55501
Zn(1) C(9) 3.074(8) yes . 55501
Zn(1) C(10) 3.399(8) yes . 55501
Zn(1) C(11) 3.029(9) yes . 55501
Zn(1) C(14) 3.033(8) yes . 55501
Zn(1) C(15) 3.388(9) yes . 55501
Zn(1) C(16) 3.055(9) yes . 55501
Zn(1) C(19) 3.208(9) yes . 55501
Zn(1) C(33) 3.129(9) yes . 55501
Zn(1) C(35) 2.92(1) yes . 55501
Zn(1) H(1) 2.5(1) no . 55501
Zn(1) H(22) 3.07(1) no . 55501
Zn(2) N(1) 2.060(8) yes . 55501
Zn(2) N(6) 2.134(8) yes . 55501
Zn(2) N(8) 2.098(6) yes . 55501
Zn(2) C(1) 3.12(1) yes . 55501
Zn(2) C(3) 2.935(7) yes . 55501
Zn(2) C(33) 3.161(8) yes . 55501
Zn(2) C(34) 2.534(9) yes . 55501
Zn(2) C(36) 3.229(9) yes . 55501
Zn(2) C(38) 3.25(1) yes . 55501
Zn(2) C(41) 3.062(9) yes . 55501
Zn(2) C(42) 3.382(9) yes . 55501
Zn(2) C(43) 3.023(8) yes . 55501
Zn(2) C(46) 3.010(9) yes . 55501
Zn(2) C(47) 3.375(8) yes . 55501
Zn(2) C(48) 3.044(7) yes . 55501
Zn(2) C(51) 3.209(7) yes . 55501
Zn(2) H(2) 3.090(6) no . 55501
Zn(2) H(21) 2.5(1) no . 55501
Cl(1) Cl(2) 3.347(4) yes . 55501
Cl(1) C(8) 3.195(9) yes . 65503
Cl(1) C(25) 3.39(1) yes . 64503
Cl(1) C(65) 1.767(9) yes . 55501
Cl(1) C(66) 2.751(6) yes . 55501
Cl(1) H(3) 3.13(1) no . 56401
Cl(1) H(4) 3.48(1) no . 56401
Cl(1) H(4) 2.58(1) no . 65503
Cl(1) H(15) 3.250(9) no . 65503
Cl(1) H(28) 3.413(8) no . 55501
Cl(1) H(29) 2.880(9) no . 55501
Cl(1) H(41) 2.25(1) no . 55501
Cl(1) H(42) 2.25(1) no . 55501
Cl(1) H(43) 2.879(5) no . 55501
Cl(1) H(44) 3.571(9) no . 55501
Cl(1) H(46) 3.47(2) no . 55501
Cl(2) Cl(1) 3.347(4) yes . 55501
Cl(2) N(2) 3.485(9) yes . 66503
Cl(2) C(5) 2.71(1) yes . 65503
Cl(2) C(7) 2.136(9) yes . 65503
Cl(2) C(8) 2.81(1) yes . 65503
Cl(2) C(10) 3.00(1) yes . 66503
Cl(2) C(22) 1.81(1) yes . 64503
Cl(2) C(24) 3.58(1) yes . 56401
Cl(2) C(25) 3.27(1) yes . 56401
Cl(2) C(58) 3.37(1) yes . 66503
Cl(2) C(65) 2.734(4) yes . 55501
Cl(2) C(66) 1.803(4) yes . 55501
Cl(2) H(3) 2.999(7) no . 56401
Cl(2) H(4) 1.55(1) no . 65503
Cl(2) H(5) 2.48(1) no . 66503
Cl(2) H(11) 1.61(1) no . 64503
Cl(2) H(14) 3.34(1) no . 56401
Cl(2) H(15) 1.91(1) no . 65503
Cl(2) H(35) 2.05(1) no . 66503
Cl(2) H(41) 2.837(5) no . 55501
Cl(2) H(42) 3.564(6) no . 55501
Cl(2) H(43) 2.297(6) no . 55501
Cl(2) H(44) 2.297(6) no . 55501
Cl(2) H(46) 3.50(2) no . 55501
Cl(3) C(5) 2.70(1) yes . 65503
Cl(3) C(10) 2.20(1) yes . 66503
Cl(3) C(22) 2.98(1) yes . 64503
Cl(3) C(45) 3.581(9) yes . 55501
Cl(3) C(56) 2.11(1) yes . 66503
Cl(3) C(58) 2.07(1) yes . 66503
Cl(3) C(67) 1.904(5) yes . 55501
Cl(3) C(68) 2.702(5) yes . 55501
Cl(3) H(3) 3.01(1) no . 64503
Cl(3) H(5) 2.22(1) no . 66503
Cl(3) H(15) 2.65(1) no . 65503
Cl(3) H(27) 2.744(9) no . 55501
Cl(3) H(28) 3.120(9) no . 55501
Cl(3) H(32) 3.23(2) no . 55401
Cl(3) H(45) 2.421(8) no . 55501
Cl(3) H(46) 2.42(1) no . 55501
Cl(3) H(47) 2.709(9) no . 55501
Cl(3) H(48) 2.926(9) no . 55501
Cl(4) C(67) 2.583(6) yes . 55501
Cl(4) H(7) 3.028(9) no . 65401
Cl(4) H(10) 3.558(7) no . 56502
Cl(4) H(11) 3.14(1) no . 56401
Cl(4) H(12) 3.25(1) no . 56401
Cl(4) H(16) 3.230(7) no . 56502
Cl(4) H(30) 3.37(1) no . 56502
Cl(4) H(36) 2.99(1) no . 56502
Cl(4) H(45) 2.660(7) no . 55501
Cl(4) H(46) 2.854(9) no . 55501
Cl(4) H(47) 2.214(5) no . 55501
Cl(4) H(48) 2.215(6) no . 55501
N(1) Zn(2) 2.060(8) yes . 55501
N(1) N(6) 3.27(1) yes . 55501
N(1) N(7) 3.51(1) yes . 55501
N(1) N(8) 3.349(8) yes . 55501
N(1) C(2) 2.30(1) yes . 55501
N(1) C(4) 2.29(1) yes . 55501
N(1) C(20) 2.52(1) yes . 55501
N(1) C(27) 3.09(1) yes . 55501
N(1) C(32) 3.11(1) yes . 55501
N(1) C(33) 3.43(1) yes . 55501
N(1) C(34) 3.35(1) yes . 55501
N(1) C(36) 3.49(1) yes . 55501
N(1) H(1) 3.2(1) no . 55501
N(1) H(2) 2.04(1) no . 55501
N(1) H(20) 2.62(1) no . 55501
N(2) Zn(1) 2.145(6) yes . 55501
N(2) N(3) 2.932(8) yes . 55501
N(2) N(5) 3.25(1) yes . 55501
N(2) C(2) 3.00(1) yes . 55501
N(2) C(4) 2.97(1) yes . 55501
N(2) C(5) 2.497(9) yes . 55501
N(2) C(7) 2.329(9) yes . 55501
N(2) C(8) 2.32(1) yes . 55501
N(2) C(10) 2.49(1) yes . 55501
N(2) C(11) 3.06(1) yes . 55501
N(2) C(35) 3.22(1) yes . 55501
N(2) H(1) 2.8(1) no . 55501
N(2) H(3) 3.243(9) no . 55501
N(2) H(4) 3.22(1) no . 55501
N(2) H(5) 3.28(1) no . 55501
N(2) H(22) 2.72(1) no . 55501
N(3) Zn(1) 2.012(7) yes . 55501
N(3) N(2) 2.932(8) yes . 55501
N(3) N(4) 2.96(1) yes . 55501
N(3) N(5) 3.58(1) yes . 55501
N(3) C(9) 2.986(9) yes . 55501
N(3) C(10) 2.42(1) yes . 55501
N(3) C(12) 2.31(1) yes . 55501
N(3) C(13) 2.31(1) yes . 55501
N(3) C(15) 2.43(1) yes . 55501
N(3) C(16) 3.01(1) yes . 55501
N(3) H(5) 3.24(1) no . 55501
N(3) H(6) 3.22(1) no . 55501
N(3) H(7) 3.23(1) no . 55501
N(3) H(8) 3.25(1) no . 55501
N(4) Zn(1) 2.103(8) yes . 55501
N(4) N(3) 2.96(1) yes . 55501
N(4) N(5) 3.40(1) yes . 55501
N(4) C(1) 2.923(9) yes . 55501
N(4) C(2) 2.940(8) yes . 55501
N(4) C(14) 3.08(1) yes . 55501
N(4) C(15) 2.49(1) yes . 55501
N(4) C(17) 2.30(1) yes . 55501
N(4) C(18) 2.31(1) yes . 55501
N(4) C(20) 2.49(1) yes . 55501
N(4) C(52) 3.43(1) yes . 55501
N(4) C(59) 3.36(1) yes . 55501
N(4) C(60) 3.26(1) yes . 55501
N(4) H(1) 2.69(8) no . 55501
N(4) H(8) 3.29(1) no . 55501
N(4) H(9) 3.21(1) no . 55501
N(4) H(10) 3.23(1) no . 55501
N(4) H(36) 3.058(9) no . 55501
N(5) Zn(1) 2.062(9) yes . 55501
N(5) N(2) 3.25(1) yes . 55501
N(5) N(3) 3.58(1) yes . 55501
N(5) N(4) 3.40(1) yes . 55501
N(5) C(1) 3.39(1) yes . 55501
N(5) C(2) 3.32(1) yes . 55501
N(5) C(4) 3.52(1) yes . 55501
N(5) C(34) 2.31(1) yes . 55501
N(5) C(36) 2.28(1) yes . 55501
N(5) C(52) 2.520(9) yes . 55501
N(5) C(59) 3.070(9) yes . 55501
N(5) C(64) 3.216(9) yes . 55501
N(5) H(21) 3.40(9) no . 55501
N(5) H(22) 2.03(1) no . 55501
N(5) H(40) 2.85(1) no . 55501
N(6) Zn(2) 2.134(8) yes . 55501
N(6) N(1) 3.27(1) yes . 55501
N(6) N(7) 2.94(1) yes . 55501
N(6) C(3) 3.29(1) yes . 55501
N(6) C(34) 2.98(1) yes . 55501
N(6) C(36) 2.95(1) yes . 55501
N(6) C(37) 2.48(1) yes . 55501
N(6) C(39) 2.32(1) yes . 55501
N(6) C(40) 2.30(1) yes . 55501
N(6) C(42) 2.49(1) yes . 55501
N(6) C(43) 3.08(1) yes . 55501
N(6) H(2) 2.80(1) no . 55501
N(6) H(21) 2.72(6) no . 55501
N(6) H(23) 3.23(1) no . 55501
N(6) H(24) 3.21(1) no . 55501
N(6) H(25) 3.29(1) no . 55501
N(7) N(1) 3.51(1) yes . 55501
N(7) N(6) 2.94(1) yes . 55501
N(7) N(8) 2.930(9) yes . 55501
N(7) C(41) 2.99(1) yes . 55501
N(7) C(42) 2.42(1) yes . 55501
N(7) C(44) 2.31(1) yes . 55501
N(7) C(45) 2.31(1) yes . 55501
N(7) C(47) 2.44(1) yes . 55501
N(7) C(48) 2.993(9) yes . 55501
N(7) H(25) 3.24(1) no . 55501
N(7) H(26) 3.22(1) no . 55501
N(7) H(27) 3.22(1) no . 55501
N(7) H(28) 3.26(1) no . 55501
N(8) Zn(2) 2.098(6) yes . 55501
N(8) N(1) 3.349(8) yes . 55501
N(8) N(7) 2.930(9) yes . 55501
N(8) C(20) 3.35(1) yes . 55501
N(8) C(27) 3.29(1) yes . 55501
N(8) C(28) 3.44(2) yes . 55501
N(8) C(33) 2.94(1) yes . 55501
N(8) C(34) 2.98(1) yes . 55501
N(8) C(46) 3.06(1) yes . 55501
N(8) C(47) 2.48(1) yes . 55501
N(8) C(49) 2.31(1) yes . 55501
N(8) C(50) 2.324(9) yes . 55501
N(8) C(52) 2.49(1) yes . 55501
N(8) H(16) 3.37(1) no . 55501
N(8) H(21) 2.8(1) no . 55501
N(8) H(28) 3.28(1) no . 55501
N(8) H(29) 3.22(1) no . 55501
N(8) H(30) 3.237(9) no . 55501
C(1) Zn(1) 3.157(8) yes . 55501
C(1) Zn(2) 3.12(1) yes . 55501
C(1) N(4) 2.923(9) yes . 55501
C(1) N(5) 3.39(1) yes . 55501
C(1) C(3) 2.20(1) yes . 55501
C(1) C(4) 2.26(1) yes . 55501
C(1) C(19) 2.44(1) yes . 55501
C(1) C(27) 2.53(1) yes . 55501
C(1) C(32) 2.97(1) yes . 55501
C(1) C(33) 3.44(1) yes . 55501
C(1) H(1) 2.1(1) no . 55501
C(1) H(2) 3.12(1) no . 55501
C(1) H(20) 2.65(1) no . 55501
C(2) Zn(1) 2.534(8) yes . 55501
C(2) N(1) 2.30(1) yes . 55501
C(2) N(2) 3.00(1) yes . 55501
C(2) N(4) 2.940(8) yes . 55501
C(2) N(5) 3.32(1) yes . 55501
C(2) C(3) 2.24(1) yes . 55501
C(2) C(5) 2.53(1) yes . 55501
C(2) C(6) 3.06(1) yes . 55501
C(2) C(19) 2.98(1) yes . 55501
C(2) C(20) 2.52(1) yes . 55501
C(2) C(35) 3.59(2) yes . 55501
C(2) H(2) 3.16(1) no . 55501
C(3) Zn(2) 2.935(7) yes . 55501
C(3) N(6) 3.29(1) yes . 55501
C(3) C(1) 2.20(1) yes . 55501
C(3) C(2) 2.24(1) yes . 55501
C(3) C(5) 2.55(1) yes . 55501
C(3) C(20) 3.58(1) yes . 55501
C(3) C(21) 3.14(1) yes . 55501
C(3) C(22) 3.56(1) yes . 55501
C(3) C(35) 3.26(1) yes . 55501
C(3) C(36) 3.24(1) yes . 55501
C(3) C(37) 3.51(2) yes . 55501
C(3) C(38) 3.60(2) yes . 55501
C(3) H(1) 3.2(1) no . 55501
C(3) H(11) 3.42(1) no . 55501
C(3) H(20) 3.52(1) no . 55501
C(3) H(22) 3.50(1) no . 55501
C(4) Zn(1) 3.270(7) yes . 55501
C(4) N(1) 2.29(1) yes . 55501
C(4) N(2) 2.97(1) yes . 55501
C(4) N(5) 3.52(1) yes . 55501
C(4) C(1) 2.26(1) yes . 55501
C(4) C(6) 2.45(1) yes . 55501
C(4) C(21) 2.52(1) yes . 55501
C(4) C(22) 3.113(9) yes . 55501
C(4) C(35) 3.24(1) yes . 55501
C(4) H(1) 2.1(1) no . 55501
C(4) H(2) 2.10(1) no . 55501
C(4) H(11) 2.92(1) no . 55501
C(4) H(22) 3.21(1) no . 55501
C(5) N(2) 2.497(9) yes . 55501
C(5) C(2) 2.53(1) yes . 55501
C(5) C(3) 2.55(1) yes . 55501
C(5) C(7) 2.53(1) yes . 55501
C(5) C(8) 3.60(1) yes . 55501
C(5) C(9) 3.56(1) yes . 55501
C(5) C(22) 2.52(1) yes . 55501
C(5) C(26) 2.53(1) yes . 55501
C(5) C(35) 3.53(1) yes . 55501
C(5) H(1) 2.9(1) no . 55501
C(5) H(2) 2.84(1) no . 55501
C(5) H(3) 2.84(1) no . 55501
C(5) H(11) 2.66(1) no . 55501
C(5) H(15) 2.70(1) no . 55501
C(5) H(22) 3.10(1) no . 55501
C(6) Zn(1) 3.279(6) yes . 55501
C(6) C(2) 3.06(1) yes . 55501
C(6) C(4) 2.45(1) yes . 55501
C(6) C(8) 2.26(1) yes . 55501
C(6) C(9) 2.22(1) yes . 55501
C(6) C(21) 2.49(1) yes . 55501
C(6) C(26) 3.11(1) yes . 55501
C(6) C(35) 3.57(1) yes . 55501
C(6) H(1) 3.1(1) no . 55501
C(6) H(3) 2.15(1) no . 55501
C(6) H(4) 3.19(1) no . 55501
C(6) H(15) 2.96(1) no . 55501
C(6) H(22) 2.94(1) no . 55501
C(7) N(2) 2.329(9) yes . 55501
C(7) C(5) 2.53(1) yes . 55501
C(7) C(9) 2.25(1) yes . 55501
C(7) C(21) 2.98(1) yes . 55501
C(7) C(26) 3.15(1) yes . 55501
C(7) H(4) 2.06(1) no . 55501
C(7) H(15) 2.92(1) no . 55501
C(8) N(2) 2.32(1) yes . 55501
C(8) C(5) 3.60(1) yes . 55501
C(8) C(6) 2.26(1) yes . 55501
C(8) C(10) 2.52(1) yes . 55501
C(8) H(3) 2.05(1) no . 55501
C(8) H(5) 2.66(1) no . 55501
C(9) Zn(1) 3.074(8) yes . 55501
C(9) N(3) 2.986(9) yes . 55501
C(9) C(5) 3.56(1) yes . 55501
C(9) C(6) 2.22(1) yes . 55501
C(9) C(7) 2.25(1) yes . 55501
C(9) C(11) 2.49(1) yes . 55501
C(9) H(3) 3.18(1) no . 55501
C(9) H(4) 2.16(1) no . 55501
C(9) H(5) 2.03(1) no . 55501
C(9) H(22) 3.49(1) no . 55501
C(10) Zn(1) 3.399(8) yes . 55501
C(10) N(2) 2.49(1) yes . 55501
C(10) N(3) 2.42(1) yes . 55501
C(10) C(8) 2.52(1) yes . 55501
C(10) C(12) 2.54(1) yes . 55501
C(10) C(13) 3.58(1) yes . 55501
C(10) C(14) 3.52(1) yes . 55501
C(10) H(4) 2.81(1) no . 55501
C(10) H(6) 2.88(1) no . 55501
C(11) Zn(1) 3.029(9) yes . 55501
C(11) N(2) 3.06(1) yes . 55501
C(11) C(9) 2.49(1) yes . 55501
C(11) C(13) 2.27(1) yes . 55501
C(11) C(14) 2.21(1) yes . 55501
C(11) C(15) 3.52(1) yes . 55501
C(11) H(5) 2.00(1) no . 55501
C(11) H(6) 2.18(1) no . 55501
C(11) H(7) 3.20(1) no . 55501
C(12) N(3) 2.31(1) yes . 55501
C(12) C(10) 2.54(1) yes . 55501
C(12) C(14) 2.25(1) yes . 55501
C(12) C(15) 3.56(1) yes . 55501
C(12) H(5) 2.72(1) no . 55501
C(12) H(7) 2.05(1) no . 55501
C(13) N(3) 2.31(1) yes . 55501
C(13) C(10) 3.58(1) yes . 55501
C(13) C(11) 2.27(1) yes . 55501
C(13) C(15) 2.52(1) yes . 55501
C(13) H(6) 2.05(1) no . 55501
C(13) H(8) 2.68(1) no . 55501
C(13) H(23) 3.13(2) no . 45501
C(14) Zn(1) 3.033(8) yes . 55501
C(14) N(4) 3.08(1) yes . 55501
C(14) C(10) 3.52(1) yes . 55501
C(14) C(11) 2.21(1) yes . 55501
C(14) C(12) 2.25(1) yes . 55501
C(14) C(16) 2.49(1) yes . 55501
C(14) H(6) 3.18(1) no . 55501
C(14) H(7) 2.16(1) no . 55501
C(14) H(8) 1.98(1) no . 55501
C(14) H(23) 3.50(2) no . 45501
C(15) Zn(1) 3.388(9) yes . 55501
C(15) N(3) 2.43(1) yes . 55501
C(15) N(4) 2.49(1) yes . 55501
C(15) C(11) 3.52(1) yes . 55501
C(15) C(12) 3.56(1) yes . 55501
C(15) C(13) 2.52(1) yes . 55501
C(15) C(17) 2.50(1) yes . 55501
C(15) C(19) 3.60(1) yes . 55501
C(15) C(40) 3.51(2) yes . 45501
C(15) C(60) 3.42(1) yes . 55501
C(15) C(61) 3.36(1) yes . 55501
C(15) H(7) 2.86(1) no . 55501
C(15) H(9) 2.79(1) no . 55501
C(15) H(23) 3.59(1) no . 45501
C(15) H(24) 3.14(2) no . 45501
C(15) H(36) 3.57(1) no . 55501
C(15) H(37) 3.50(1) no . 55501
C(16) Zn(1) 3.055(9) yes . 55501
C(16) N(3) 3.01(1) yes . 55501
C(16) C(14) 2.49(1) yes . 55501
C(16) C(18) 2.26(1) yes . 55501
C(16) C(19) 2.22(1) yes . 55501
C(16) C(20) 3.59(1) yes . 55501
C(16) C(60) 3.09(1) yes . 55501
C(16) C(61) 3.54(1) yes . 55501
C(16) H(8) 2.02(1) no . 55501
C(16) H(9) 2.13(1) no . 55501
C(16) H(10) 3.18(1) no . 55501
C(16) H(24) 3.25(2) no . 45501
C(16) H(36) 2.91(1) no . 55501
C(17) N(4) 2.30(1) yes . 55501
C(17) C(15) 2.50(1) yes . 55501
C(17) C(19) 2.26(1) yes . 55501
C(17) C(60) 3.49(2) yes . 55501
C(17) H(8) 2.65(1) no . 55501
C(17) H(10) 2.07(1) no . 55501
C(17) H(24) 3.25(1) no . 45501
C(17) H(36) 2.95(2) no . 55501
C(18) N(4) 2.31(1) yes . 55501
C(18) C(16) 2.26(1) yes . 55501
C(18) C(20) 2.55(1) yes . 55501
C(18) C(27) 3.03(1) yes . 55501
C(18) C(28) 2.98(1) yes . 55501
C(18) H(9) 2.07(1) no . 55501
C(18) H(16) 2.58(1) no . 55501
C(18) H(36) 3.08(1) no . 55501
C(19) Zn(1) 3.208(9) yes . 55501
C(19) C(1) 2.44(1) yes . 55501
C(19) C(2) 2.98(1) yes . 55501
C(19) C(15) 3.60(1) yes . 55501
C(19) C(16) 2.22(1) yes . 55501
C(19) C(17) 2.26(1) yes . 55501
C(19) C(27) 2.51(1) yes . 55501
C(19) C(28) 3.03(1) yes . 55501
C(19) H(1) 2.90(8) no . 55501
C(19) H(9) 3.18(1) no . 55501
C(19) H(10) 2.16(1) no . 55501
C(19) H(16) 2.82(1) no . 55501
C(19) H(36) 3.11(1) no . 55501
C(20) N(1) 2.52(1) yes . 55501
C(20) N(4) 2.49(1) yes . 55501
C(20) N(8) 3.35(1) yes . 55501
C(20) C(2) 2.52(1) yes . 55501
C(20) C(3) 3.58(1) yes . 55501
C(20) C(16) 3.59(1) yes . 55501
C(20) C(18) 2.55(1) yes . 55501
C(20) C(28) 2.53(1) yes . 55501
C(20) C(32) 2.50(1) yes . 55501
C(20) C(51) 3.52(1) yes . 55501
C(20) H(1) 2.83(9) no . 55501
C(20) H(10) 2.87(1) no . 55501
C(20) H(16) 2.72(1) no . 55501
C(20) H(20) 2.66(1) no . 55501
C(21) C(3) 3.14(1) yes . 55501
C(21) C(4) 2.52(1) yes . 55501
C(21) C(6) 2.49(1) yes . 55501
C(21) C(7) 2.98(1) yes . 55501
C(21) C(23) 2.44(1) yes . 55501
C(21) C(24) 2.80(1) yes . 55501
C(21) C(25) 2.42(1) yes . 55501
C(21) H(2) 3.00(1) no . 55501
C(21) H(3) 2.80(1) no . 55501
C(21) H(11) 2.05(2) no . 55501
C(21) H(12) 3.30(1) no . 55501
C(21) H(14) 3.27(1) no . 55501
C(21) H(15) 2.05(2) no . 55501
C(22) C(3) 3.56(1) yes . 55501
C(22) C(4) 3.113(9) yes . 55501
C(22) C(5) 2.52(1) yes . 55501
C(22) C(24) 2.41(1) yes . 55501
C(22) C(25) 2.77(2) yes . 55501
C(22) C(26) 2.42(2) yes . 55501
C(22) H(2) 3.40(1) no . 55501
C(22) H(12) 2.04(1) no . 55501
C(22) H(13) 3.27(1) no . 55501
C(22) H(15) 3.28(2) no . 55501
C(23) C(21) 2.44(1) yes . 55501
C(23) C(25) 2.41(2) yes . 55501
C(23) C(26) 2.80(2) yes . 55501
C(23) H(11) 2.03(1) no . 55501
C(23) H(13) 2.06(2) no . 55501
C(23) H(14) 3.27(2) no . 55501
C(24) C(21) 2.80(1) yes . 55501
C(24) C(22) 2.41(1) yes . 55501
C(24) C(26) 2.41(1) yes . 55501
C(24) H(11) 3.27(2) no . 55501
C(24) H(12) 2.06(2) no . 55501
C(24) H(14) 2.02(2) no . 55501
C(24) H(15) 3.26(1) no . 55501
C(25) C(21) 2.42(1) yes . 55501
C(25) C(22) 2.77(2) yes . 55501
C(25) C(23) 2.41(2) yes . 55501
C(25) H(12) 3.27(2) no . 55501
C(25) H(13) 2.02(1) no . 55501
C(25) H(15) 2.05(1) no . 55501
C(25) H(34) 3.52(2) no . 55501
C(25) H(35) 3.49(2) no . 55501
C(26) C(5) 2.53(1) yes . 55501
C(26) C(6) 3.11(1) yes . 55501
C(26) C(7) 3.15(1) yes . 55501
C(26) C(22) 2.42(2) yes . 55501
C(26) C(23) 2.80(2) yes . 55501
C(26) C(24) 2.41(1) yes . 55501
C(26) C(58) 3.43(2) yes . 55501
C(26) H(3) 2.77(1) no . 55501
C(26) H(11) 3.28(2) no . 55501
C(26) H(13) 3.26(1) no . 55501
C(26) H(14) 2.03(1) no . 55501
C(26) H(35) 3.26(2) no . 55501
C(27) N(1) 3.09(1) yes . 55501
C(27) N(8) 3.29(1) yes . 55501
C(27) C(1) 2.53(1) yes . 55501
C(27) C(18) 3.03(1) yes . 55501
C(27) C(19) 2.51(1) yes . 55501
C(27) C(29) 2.44(1) yes . 55501
C(27) C(30) 2.83(1) yes . 55501
C(27) C(31) 2.44(1) yes . 55501
C(27) C(48) 3.42(1) yes . 55501
C(27) H(10) 2.87(1) no . 55501
C(27) H(16) 2.050(9) no . 55501
C(27) H(17) 3.29(1) no . 55501
C(27) H(19) 3.30(1) no . 55501
C(27) H(20) 2.064(9) no . 55501
C(28) N(8) 3.44(2) yes . 55501
C(28) C(18) 2.98(1) yes . 55501
C(28) C(19) 3.03(1) yes . 55501
C(28) C(20) 2.53(1) yes . 55501
C(28) C(30) 2.42(1) yes . 55501
C(28) C(31) 2.79(1) yes . 55501
C(28) C(32) 2.421(9) yes . 55501
C(28) C(47) 3.37(2) yes . 55501
C(28) C(48) 3.09(2) yes . 55501
C(28) C(49) 3.34(1) yes . 55501
C(28) H(10) 2.54(1) no . 55501
C(28) H(17) 2.04(1) no . 55501
C(28) H(18) 3.28(1) no . 55501
C(28) H(20) 3.281(9) no . 55501
C(28) H(28) 3.49(1) no . 55501
C(29) C(27) 2.44(1) yes . 55501
C(29) C(31) 2.41(1) yes . 55501
C(29) C(32) 2.78(1) yes . 55501
C(29) C(47) 3.37(2) yes . 55501
C(29) C(48) 3.59(2) yes . 55501
C(29) H(10) 3.46(1) no . 55501
C(29) H(16) 2.04(1) no . 55501
C(29) H(18) 2.04(1) no . 55501
C(29) H(19) 3.27(1) no . 55501
C(29) H(28) 3.15(2) no . 55501
C(30) C(27) 2.83(1) yes . 55501
C(30) C(28) 2.42(1) yes . 55501
C(30) C(32) 2.42(1) yes . 55501
C(30) H(16) 3.27(1) no . 55501
C(30) H(17) 2.04(1) no . 55501
C(30) H(19) 2.05(1) no . 55501
C(30) H(20) 3.27(1) no . 55501
C(30) H(28) 3.45(2) no . 55501
C(31) C(27) 2.44(1) yes . 55501
C(31) C(28) 2.79(1) yes . 55501
C(31) C(29) 2.41(1) yes . 55501
C(31) H(17) 3.27(1) no . 55501
C(31) H(18) 2.05(1) no . 55501
C(31) H(20) 2.03(1) no . 55501
C(32) N(1) 3.11(1) yes . 55501
C(32) C(1) 2.97(1) yes . 55501
C(32) C(20) 2.50(1) yes . 55501
C(32) C(28) 2.421(9) yes . 55501
C(32) C(29) 2.78(1) yes . 55501
C(32) C(30) 2.42(1) yes . 55501
C(32) H(16) 3.283(9) no . 55501
C(32) H(18) 3.27(1) no . 55501
C(32) H(19) 2.03(1) no . 55501
C(33) Zn(1) 3.129(9) yes . 55501
C(33) Zn(2) 3.161(8) yes . 55501
C(33) N(1) 3.43(1) yes . 55501
C(33) N(8) 2.94(1) yes . 55501
C(33) C(1) 3.44(1) yes . 55501
C(33) C(35) 2.20(1) yes . 55501
C(33) C(36) 2.26(1) yes . 55501
C(33) C(51) 2.45(1) yes . 55501
C(33) C(59) 2.52(1) yes . 55501
C(33) C(64) 2.99(1) yes . 55501
C(33) H(21) 2.30(9) no . 55501
C(33) H(22) 3.12(1) no . 55501
C(33) H(40) 2.70(1) no . 55501
C(34) Zn(2) 2.534(9) yes . 55501
C(34) N(1) 3.35(1) yes . 55501
C(34) N(5) 2.31(1) yes . 55501
C(34) N(6) 2.98(1) yes . 55501
C(34) N(8) 2.98(1) yes . 55501
C(34) C(35) 2.26(1) yes . 55501
C(34) C(37) 2.56(1) yes . 55501
C(34) C(38) 3.06(1) yes . 55501
C(34) C(51) 3.04(1) yes . 55501
C(34) C(52) 2.53(1) yes . 55501
C(34) H(21) 1.12(9) no . 55501
C(34) H(22) 3.17(1) no . 55501
C(35) Zn(1) 2.92(1) yes . 55501
C(35) N(2) 3.22(1) yes . 55501
C(35) C(2) 3.59(2) yes . 55501
C(35) C(3) 3.26(1) yes . 55501
C(35) C(4) 3.24(1) yes . 55501
C(35) C(5) 3.53(1) yes . 55501
C(35) C(6) 3.57(1) yes . 55501
C(35) C(33) 2.20(1) yes . 55501
C(35) C(34) 2.26(1) yes . 55501
C(35) C(37) 2.55(1) yes . 55501
C(35) C(52) 3.59(1) yes . 55501
C(35) C(53) 3.07(1) yes . 55501
C(35) C(54) 3.19(2) yes . 55501
C(35) H(2) 3.52(1) no . 55501
C(35) H(21) 3.32(8) no . 55501
C(35) H(31) 2.88(2) no . 55501
C(36) Zn(2) 3.229(9) yes . 55501
C(36) N(1) 3.49(1) yes . 55501
C(36) N(5) 2.28(1) yes . 55501
C(36) N(6) 2.95(1) yes . 55501
C(36) C(3) 3.24(1) yes . 55501
C(36) C(33) 2.26(1) yes . 55501
C(36) C(38) 2.46(1) yes . 55501
C(36) C(53) 2.50(1) yes . 55501
C(36) C(54) 2.97(1) yes . 55501
C(36) H(2) 3.22(1) no . 55501
C(36) H(21) 2.21(7) no . 55501
C(36) H(22) 2.10(1) no . 55501
C(36) H(31) 2.70(2) no . 55501
C(37) N(6) 2.48(1) yes . 55501
C(37) C(3) 3.51(2) yes . 55501
C(37) C(34) 2.56(1) yes . 55501
C(37) C(35) 2.55(1) yes . 55501
C(37) C(39) 2.54(1) yes . 55501
C(37) C(40) 3.60(1) yes . 55501
C(37) C(41) 3.56(1) yes . 55501
C(37) C(54) 2.49(1) yes . 55501
C(37) C(58) 2.54(1) yes . 55501
C(37) H(2) 3.09(2) no . 55501
C(37) H(21) 2.90(6) no . 55501
C(37) H(22) 2.83(1) no . 55501
C(37) H(23) 2.86(1) no . 55501
C(37) H(31) 2.64(1) no . 55501
C(37) H(35) 2.71(1) no . 55501
C(38) Zn(2) 3.25(1) yes . 55501
C(38) C(3) 3.60(2) yes . 55501
C(38) C(34) 3.06(1) yes . 55501
C(38) C(36) 2.46(1) yes . 55501
C(38) C(40) 2.25(1) yes . 55501
C(38) C(41) 2.21(1) yes . 55501
C(38) C(42) 3.59(1) yes . 55501
C(38) C(53) 2.51(1) yes . 55501
C(38) C(58) 3.07(1) yes . 55501
C(38) H(2) 2.98(2) no . 55501
C(38) H(21) 2.99(6) no . 55501
C(38) H(23) 2.16(1) no . 55501
C(38) H(24) 3.18(1) no . 55501
C(38) H(35) 2.84(1) no . 55501
C(39) N(6) 2.32(1) yes . 55501
C(39) C(37) 2.54(1) yes . 55501
C(39) C(41) 2.24(1) yes . 55501
C(39) C(42) 3.59(1) yes . 55501
C(39) C(53) 3.04(1) yes . 55501
C(39) C(58) 3.07(1) yes . 55501
C(39) H(7) 3.54(2) no . 65501
C(39) H(8) 3.41(1) no . 65501
C(39) H(24) 2.05(1) no . 55501
C(39) H(35) 2.63(1) no . 55501
C(40) N(6) 2.30(1) yes . 55501
C(40) C(15) 3.51(2) yes . 65501
C(40) C(37) 3.60(1) yes . 55501
C(40) C(38) 2.25(1) yes . 55501
C(40) C(42) 2.50(2) yes . 55501
C(40) H(8) 3.22(2) no . 65501
C(40) H(9) 3.51(1) no . 65501
C(40) H(23) 2.06(1) no . 55501
C(40) H(25) 2.63(1) no . 55501
C(41) Zn(2) 3.062(9) yes . 55501
C(41) N(7) 2.99(1) yes . 55501
C(41) C(37) 3.56(1) yes . 55501
C(41) C(38) 2.21(1) yes . 55501
C(41) C(39) 2.24(1) yes . 55501
C(41) C(43) 2.50(1) yes . 55501
C(41) H(2) 3.56(1) no . 55501
C(41) H(23) 3.17(1) no . 55501
C(41) H(24) 2.14(1) no . 55501
C(41) H(25) 2.02(1) no . 55501
C(42) Zn(2) 3.382(9) yes . 55501
C(42) N(6) 2.49(1) yes . 55501
C(42) N(7) 2.42(1) yes . 55501
C(42) C(38) 3.59(1) yes . 55501
C(42) C(39) 3.59(1) yes . 55501
C(42) C(40) 2.50(2) yes . 55501
C(42) C(44) 2.54(1) yes . 55501
C(42) C(45) 3.59(1) yes . 55501
C(42) C(46) 3.52(1) yes . 55501
C(42) H(9) 3.58(2) no . 65501
C(42) H(24) 2.78(2) no . 55501
C(42) H(26) 2.88(1) no . 55501
C(43) Zn(2) 3.023(8) yes . 55501
C(43) N(6) 3.08(1) yes . 55501
C(43) C(41) 2.50(1) yes . 55501
C(43) C(45) 2.26(1) yes . 55501
C(43) C(46) 2.20(1) yes . 55501
C(43) C(47) 3.53(1) yes . 55501
C(43) H(25) 1.99(1) no . 55501
C(43) H(26) 2.16(1) no . 55501
C(43) H(27) 3.19(1) no . 55501
C(44) N(7) 2.31(1) yes . 55501
C(44) C(42) 2.54(1) yes . 55501
C(44) C(46) 2.26(1) yes . 55501
C(44) C(47) 3.59(1) yes . 55501
C(44) H(25) 2.70(1) no . 55501
C(44) H(27) 2.07(1) no . 55501
C(45) Cl(3) 3.581(9) yes . 55501
C(45) N(7) 2.31(1) yes . 55501
C(45) C(42) 3.59(1) yes . 55501
C(45) C(43) 2.26(1) yes . 55501
C(45) C(47) 2.54(1) yes . 55501
C(45) H(26) 2.07(1) no . 55501
C(45) H(28) 2.70(1) no . 55501
C(46) Zn(2) 3.010(9) yes . 55501
C(46) N(8) 3.06(1) yes . 55501
C(46) C(42) 3.52(1) yes . 55501
C(46) C(43) 2.20(1) yes . 55501
C(46) C(44) 2.26(1) yes . 55501
C(46) C(48) 2.50(1) yes . 55501
C(46) H(26) 3.18(1) no . 55501
C(46) H(27) 2.16(1) no . 55501
C(46) H(28) 2.01(1) no . 55501
C(46) H(43) 3.31(1) no . 55501
C(47) Zn(2) 3.375(8) yes . 55501
C(47) N(7) 2.44(1) yes . 55501
C(47) N(8) 2.48(1) yes . 55501
C(47) C(28) 3.37(2) yes . 55501
C(47) C(29) 3.37(2) yes . 55501
C(47) C(43) 3.53(1) yes . 55501
C(47) C(44) 3.59(1) yes . 55501
C(47) C(45) 2.54(1) yes . 55501
C(47) C(49) 2.52(1) yes . 55501
C(47) C(50) 3.60(1) yes . 55501
C(47) C(51) 3.59(1) yes . 55501
C(47) H(27) 2.87(1) no . 55501
C(47) H(29) 2.82(1) no . 55501
C(47) H(43) 2.90(1) no . 55501
C(48) Zn(2) 3.044(7) yes . 55501
C(48) N(7) 2.993(9) yes . 55501
C(48) C(27) 3.42(1) yes . 55501
C(48) C(28) 3.09(2) yes . 55501
C(48) C(29) 3.59(2) yes . 55501
C(48) C(46) 2.50(1) yes . 55501
C(48) C(50) 2.26(1) yes . 55501
C(48) C(51) 2.22(1) yes . 55501
C(48) C(52) 3.57(1) yes . 55501
C(48) H(16) 3.06(2) no . 55501
C(48) H(28) 2.01(1) no . 55501
C(48) H(29) 2.16(1) no . 55501
C(48) H(30) 3.19(1) no . 55501
C(48) H(42) 3.56(1) no . 55501
C(48) H(43) 3.37(1) no . 55501
C(49) N(8) 2.31(1) yes . 55501
C(49) C(28) 3.34(1) yes . 55501
C(49) C(47) 2.52(1) yes . 55501
C(49) C(51) 2.26(1) yes . 55501
C(49) H(16) 2.92(2) no . 55501
C(49) H(28) 2.65(1) no . 55501
C(49) H(30) 2.06(1) no . 55501
C(49) H(42) 3.02(2) no . 55501
C(50) N(8) 2.324(9) yes . 55501
C(50) C(47) 3.60(1) yes . 55501
C(50) C(48) 2.26(1) yes . 55501
C(50) C(52) 2.55(1) yes . 55501
C(50) C(59) 3.03(1) yes . 55501
C(50) C(60) 3.02(1) yes . 55501
C(50) H(16) 3.13(2) no . 55501
C(50) H(29) 2.05(1) no . 55501
C(50) H(36) 2.65(1) no . 55501
C(51) Zn(2) 3.209(7) yes . 55501
C(51) C(20) 3.52(1) yes . 55501
C(51) C(33) 2.45(1) yes . 55501
C(51) C(34) 3.04(1) yes . 55501
C(51) C(47) 3.59(1) yes . 55501
C(51) C(48) 2.22(1) yes . 55501
C(51) C(49) 2.26(1) yes . 55501
C(51) C(59) 2.51(1) yes . 55501
C(51) C(60) 3.05(1) yes . 55501
C(51) H(16) 3.36(2) no . 55501
C(51) H(21) 3.08(9) no . 55501
C(51) H(29) 3.18(1) no . 55501
C(51) H(30) 2.16(1) no . 55501
C(51) H(36) 2.86(1) no . 55501
C(52) N(4) 3.43(1) yes . 55501
C(52) N(5) 2.520(9) yes . 55501
C(52) N(8) 2.49(1) yes . 55501
C(52) C(34) 2.53(1) yes . 55501
C(52) C(35) 3.59(1) yes . 55501
C(52) C(48) 3.57(1) yes . 55501
C(52) C(50) 2.55(1) yes . 55501
C(52) C(60) 2.53(1) yes . 55501
C(52) C(64) 2.50(1) yes . 55501
C(52) H(21) 3.00(9) no . 55501
C(52) H(30) 2.87(1) no . 55501
C(52) H(36) 2.70(1) no . 55501
C(52) H(40) 2.65(1) no . 55501
C(53) C(35) 3.07(1) yes . 55501
C(53) C(36) 2.50(1) yes . 55501
C(53) C(38) 2.51(1) yes . 55501
C(53) C(39) 3.04(1) yes . 55501
C(53) C(55) 2.43(1) yes . 55501
C(53) C(56) 2.81(1) yes . 55501
C(53) C(57) 2.43(1) yes . 55501
C(53) H(15) 3.52(1) no . 55501
C(53) H(22) 2.90(1) no . 55501
C(53) H(23) 2.90(1) no . 55501
C(53) H(31) 2.04(1) no . 55501
C(53) H(32) 3.29(1) no . 55501
C(53) H(34) 3.28(1) no . 55501
C(53) H(35) 2.06(1) no . 55501
C(54) C(35) 3.19(2) yes . 55501
C(54) C(36) 2.97(1) yes . 55501
C(54) C(37) 2.49(1) yes . 55501
C(54) C(56) 2.41(1) yes . 55501
C(54) C(57) 2.77(1) yes . 55501
C(54) C(58) 2.42(1) yes . 55501
C(54) H(22) 2.90(2) no . 55501
C(54) H(32) 2.04(2) no . 55501
C(54) H(33) 3.26(1) no . 55501
C(54) H(35) 3.28(1) no . 55501
C(55) C(53) 2.43(1) yes . 55501
C(55) C(57) 2.40(1) yes . 55501
C(55) C(58) 2.78(1) yes . 55501
C(55) H(31) 2.04(1) no . 55501
C(55) H(33) 2.04(1) no . 55501
C(55) H(34) 3.25(1) no . 55501
C(56) C(53) 2.81(1) yes . 55501
C(56) C(54) 2.41(1) yes . 55501
C(56) C(58) 2.40(2) yes . 55501
C(56) H(31) 3.26(1) no . 55501
C(56) H(32) 2.04(1) no . 55501
C(56) H(34) 2.02(1) no . 55501
C(56) H(35) 3.25(2) no . 55501
C(57) C(53) 2.43(1) yes . 55501
C(57) C(54) 2.77(1) yes . 55501
C(57) C(55) 2.40(1) yes . 55501
C(57) H(14) 3.40(2) no . 55501
C(57) H(15) 3.08(2) no . 55501
C(57) H(32) 3.25(1) no . 55501
C(57) H(33) 2.03(2) no . 55501
C(57) H(35) 2.03(2) no . 55501
C(58) C(26) 3.43(2) yes . 55501
C(58) C(37) 2.54(1) yes . 55501
C(58) C(38) 3.07(1) yes . 55501
C(58) C(39) 3.07(1) yes . 55501
C(58) C(54) 2.42(1) yes . 55501
C(58) C(55) 2.78(1) yes . 55501
C(58) C(56) 2.40(2) yes . 55501
C(58) H(15) 2.95(2) no . 55501
C(58) H(23) 2.68(1) no . 55501
C(58) H(31) 3.28(1) no . 55501
C(58) H(33) 3.25(1) no . 55501
C(58) H(34) 2.02(1) no . 55501
C(59) N(4) 3.36(1) yes . 55501
C(59) N(5) 3.070(9) yes . 55501
C(59) C(33) 2.52(1) yes . 55501
C(59) C(50) 3.03(1) yes . 55501
C(59) C(51) 2.51(1) yes . 55501
C(59) C(61) 2.43(1) yes . 55501
C(59) C(62) 2.80(1) yes . 55501
C(59) C(63) 2.44(1) yes . 55501
C(59) H(30) 2.87(1) no . 55501
C(59) H(36) 2.05(2) no . 55501
C(59) H(37) 3.28(1) no . 55501
C(59) H(39) 3.30(1) no . 55501
C(59) H(40) 2.05(2) no . 55501
C(60) N(4) 3.26(1) yes . 55501
C(60) C(15) 3.42(1) yes . 55501
C(60) C(16) 3.09(1) yes . 55501
C(60) C(17) 3.49(2) yes . 55501
C(60) C(50) 3.02(1) yes . 55501
C(60) C(51) 3.05(1) yes . 55501
C(60) C(52) 2.53(1) yes . 55501
C(60) C(62) 2.40(1) yes . 55501
C(60) C(63) 2.79(1) yes . 55501
C(60) C(64) 2.42(2) yes . 55501
C(60) H(30) 2.59(1) no . 55501
C(60) H(37) 2.04(1) no . 55501
C(60) H(38) 3.26(1) no . 55501
C(60) H(40) 3.28(2) no . 55501
C(61) C(15) 3.36(1) yes . 55501
C(61) C(16) 3.54(1) yes . 55501
C(61) C(59) 2.43(1) yes . 55501
C(61) C(63) 2.40(2) yes . 55501
C(61) C(64) 2.78(2) yes . 55501
C(61) H(8) 3.27(1) no . 55501
C(61) H(30) 3.51(1) no . 55501
C(61) H(36) 2.04(1) no . 55501
C(61) H(38) 2.02(1) no . 55501
C(61) H(39) 3.26(2) no . 55501
C(62) C(59) 2.80(1) yes . 55501
C(62) C(60) 2.40(1) yes . 55501
C(62) C(64) 2.41(1) yes . 55501
C(62) H(36) 3.26(1) no . 55501
C(62) H(37) 2.02(2) no . 55501
C(62) H(39) 2.05(2) no . 55501
C(62) H(40) 3.27(1) no . 55501
C(63) C(59) 2.44(1) yes . 55501
C(63) C(60) 2.79(1) yes . 55501
C(63) C(61) 2.40(2) yes . 55501
C(63) H(37) 3.26(2) no . 55501
C(63) H(38) 2.04(1) no . 55501
C(63) H(40) 2.04(1) no . 55501
C(64) N(5) 3.216(9) yes . 55501
C(64) C(33) 2.99(1) yes . 55501
C(64) C(52) 2.50(1) yes . 55501
C(64) C(60) 2.42(2) yes . 55501
C(64) C(61) 2.78(2) yes . 55501
C(64) C(62) 2.41(1) yes . 55501
C(64) H(36) 3.28(2) no . 55501
C(64) H(38) 3.27(1) no . 55501
C(64) H(39) 2.05(1) no . 55501
C(65) Cl(1) 1.767(9) yes . 55501
C(65) Cl(2) 2.734(4) yes . 55501
C(65) C(57) 3.56(1) yes . 66503
C(65) H(3) 3.138(9) no . 56401
C(65) H(4) 3.300(9) no . 56401
C(65) H(4) 2.78(1) no . 65503
C(65) H(29) 3.26(1) no . 55501
C(65) H(43) 2.032(7) no . 55501
C(65) H(44) 2.031(8) no . 55501
C(66) Cl(1) 2.751(6) yes . 55501
C(66) Cl(2) 1.803(4) yes . 55501
C(66) C(7) 3.41(1) yes . 65503
C(66) C(8) 3.56(1) yes . 65503
C(66) C(22) 3.20(1) yes . 64503
C(66) C(57) 2.93(1) yes . 66503
C(66) H(4) 2.626(9) no . 65503
C(66) H(5) 3.58(1) no . 66503
C(66) H(11) 3.29(1) no . 64503
C(66) H(15) 3.10(1) no . 65503
C(66) H(41) 2.023(6) no . 55501
C(66) H(42) 2.023(6) no . 55501
C(67) Cl(3) 1.904(5) yes . 55501
C(67) Cl(4) 2.583(6) yes . 55501
C(67) C(5) 2.75(2) yes . 65503
C(67) C(6) 2.22(1) yes . 65503
C(67) C(8) 1.65(1) yes . 65503
C(67) C(10) 2.40(1) yes . 66503
C(67) C(22) 2.73(2) yes . 64503
C(67) C(56) 3.24(1) yes . 66503
C(67) C(57) 3.38(2) yes . 66503
C(67) C(58) 2.43(1) yes . 66503
C(67) C(68) 1.593(9) yes . 55501
C(67) H(4) 3.14(1) no . 65503
C(67) H(5) 2.20(2) no . 66503
C(67) H(11) 3.43(2) no . 64503
C(67) H(14) 1.87(1) no . 64503
C(67) H(15) 2.38(2) no . 65503
C(67) H(17) 3.48(1) no . 56502
C(67) H(33) 1.69(1) no . 66503
C(67) H(47) 2.127(9) no . 55501
C(67) H(48) 2.13(1) no . 55501
C(68) Cl(3) 2.702(5) yes . 55501
C(68) C(5) 2.98(1) yes . 65503
C(68) C(6) 2.254(9) yes . 65503
C(68) C(8) 2.69(1) yes . 65503
C(68) C(10) 2.65(1) yes . 66503
C(68) C(22) 3.42(1) yes . 64503
C(68) C(25) 2.51(1) yes . 64503
C(68) C(56) 3.12(1) yes . 66503
C(68) C(58) 2.52(1) yes . 66503
C(68) C(67) 1.593(9) yes . 55501
C(68) H(5) 2.83(1) no . 66503
C(68) H(6) 3.308(9) no . 65401
C(68) H(7) 3.12(1) no . 65401
C(68) H(12) 3.37(2) no . 56401
C(68) H(14) 2.76(1) no . 64503
C(68) H(15) 3.28(1) no . 65503
C(68) H(33) 2.44(1) no . 66503
C(68) H(45) 2.135(8) no . 55501
C(68) H(46) 2.13(1) no . 55501
H(1) Zn(1) 2.5(1) no . 55501
H(1) N(1) 3.2(1) no . 55501
H(1) N(2) 2.8(1) no . 55501
H(1) N(4) 2.69(8) no . 55501
H(1) C(1) 2.1(1) no . 55501
H(1) C(3) 3.2(1) no . 55501
H(1) C(4) 2.1(1) no . 55501
H(1) C(5) 2.9(1) no . 55501
H(1) C(6) 3.1(1) no . 55501
H(1) C(19) 2.90(8) no . 55501
H(1) C(20) 2.83(9) no . 55501
H(2) Zn(2) 3.090(6) no . 55501
H(2) N(1) 2.04(1) no . 55501
H(2) N(6) 2.80(1) no . 55501
H(2) C(1) 3.12(1) no . 55501
H(2) C(2) 3.16(1) no . 55501
H(2) C(4) 2.10(1) no . 55501
H(2) C(5) 2.84(1) no . 55501
H(2) C(21) 3.00(1) no . 55501
H(2) C(22) 3.40(1) no . 55501
H(2) C(35) 3.52(1) no . 55501
H(2) C(36) 3.22(1) no . 55501
H(2) C(37) 3.09(2) no . 55501
H(2) C(38) 2.98(2) no . 55501
H(2) C(41) 3.56(1) no . 55501
H(3) N(2) 3.243(9) no . 55501
H(3) C(5) 2.84(1) no . 55501
H(3) C(6) 2.15(1) no . 55501
H(3) C(8) 2.05(1) no . 55501
H(3) C(9) 3.18(1) no . 55501
H(3) C(21) 2.80(1) no . 55501
H(3) C(26) 2.77(1) no . 55501
H(4) N(2) 3.22(1) no . 55501
H(4) C(6) 3.19(1) no . 55501
H(4) C(7) 2.06(1) no . 55501
H(4) C(9) 2.16(1) no . 55501
H(4) C(10) 2.81(1) no . 55501
H(5) N(2) 3.28(1) no . 55501
H(5) N(3) 3.24(1) no . 55501
H(5) C(8) 2.66(1) no . 55501
H(5) C(9) 2.03(1) no . 55501
H(5) C(11) 2.00(1) no . 55501
H(5) C(12) 2.72(1) no . 55501
H(6) N(3) 3.22(1) no . 55501
H(6) C(10) 2.88(1) no . 55501
H(6) C(11) 2.18(1) no . 55501
H(6) C(13) 2.05(1) no . 55501
H(6) C(14) 3.18(1) no . 55501
H(7) N(3) 3.23(1) no . 55501
H(7) C(11) 3.20(1) no . 55501
H(7) C(12) 2.05(1) no . 55501
H(7) C(14) 2.16(1) no . 55501
H(7) C(15) 2.86(1) no . 55501
H(7) C(39) 3.54(2) no . 45501
H(8) N(3) 3.25(1) no . 55501
H(8) N(4) 3.29(1) no . 55501
H(8) C(13) 2.68(1) no . 55501
H(8) C(14) 1.98(1) no . 55501
H(8) C(16) 2.02(1) no . 55501
H(8) C(17) 2.65(1) no . 55501
H(8) C(39) 3.41(1) no . 45501
H(8) C(40) 3.22(2) no . 45501
H(8) C(61) 3.27(1) no . 55501
H(9) N(4) 3.21(1) no . 55501
H(9) C(15) 2.79(1) no . 55501
H(9) C(16) 2.13(1) no . 55501
H(9) C(18) 2.07(1) no . 55501
H(9) C(19) 3.18(1) no . 55501
H(9) C(40) 3.51(1) no . 45501
H(9) C(42) 3.58(2) no . 45501
H(10) Cl(4) 3.558(7) no . 56502
H(10) N(4) 3.23(1) no . 55501
H(10) C(16) 3.18(1) no . 55501
H(10) C(17) 2.07(1) no . 55501
H(10) C(19) 2.16(1) no . 55501
H(10) C(20) 2.87(1) no . 55501
H(10) C(27) 2.87(1) no . 55501
H(10) C(28) 2.54(1) no . 55501
H(10) C(29) 3.46(1) no . 55501
H(11) C(3) 3.42(1) no . 55501
H(11) C(4) 2.92(1) no . 55501
H(11) C(5) 2.66(1) no . 55501
H(11) C(21) 2.05(2) no . 55501
H(11) C(23) 2.03(1) no . 55501
H(11) C(24) 3.27(2) no . 55501
H(11) C(26) 3.28(2) no . 55501
H(12) C(21) 3.30(1) no . 55501
H(12) C(22) 2.04(1) no . 55501
H(12) C(24) 2.06(2) no . 55501
H(12) C(25) 3.27(2) no . 55501
H(13) C(22) 3.27(1) no . 55501
H(13) C(23) 2.06(2) no . 55501
H(13) C(25) 2.02(1) no . 55501
H(13) C(26) 3.26(1) no . 55501
H(14) C(21) 3.27(1) no . 55501
H(14) C(23) 3.27(2) no . 55501
H(14) C(24) 2.02(2) no . 55501
H(14) C(26) 2.03(1) no . 55501
H(14) C(57) 3.40(2) no . 55501
H(15) C(5) 2.70(1) no . 55501
H(15) C(6) 2.96(1) no . 55501
H(15) C(7) 2.92(1) no . 55501
H(15) C(21) 2.05(2) no . 55501
H(15) C(22) 3.28(2) no . 55501
H(15) C(24) 3.26(1) no . 55501
H(15) C(25) 2.05(1) no . 55501
H(15) C(53) 3.52(1) no . 55501
H(15) C(57) 3.08(2) no . 55501
H(15) C(58) 2.95(2) no . 55501
H(16) Cl(4) 3.230(7) no . 56502
H(16) N(8) 3.37(1) no . 55501
H(16) C(18) 2.58(1) no . 55501
H(16) C(19) 2.82(1) no . 55501
H(16) C(20) 2.72(1) no . 55501
H(16) C(27) 2.050(9) no . 55501
H(16) C(29) 2.04(1) no . 55501
H(16) C(30) 3.27(1) no . 55501
H(16) C(32) 3.283(9) no . 55501
H(16) C(48) 3.06(2) no . 55501
H(16) C(49) 2.92(2) no . 55501
H(16) C(50) 3.13(2) no . 55501
H(16) C(51) 3.36(2) no . 55501
H(17) C(27) 3.29(1) no . 55501
H(17) C(28) 2.04(1) no . 55501
H(17) C(30) 2.04(1) no . 55501
H(17) C(31) 3.27(1) no . 55501
H(17) C(67) 3.48(1) no . 56502
H(18) C(28) 3.28(1) no . 55501
H(18) C(29) 2.04(1) no . 55501
H(18) C(31) 2.05(1) no . 55501
H(18) C(32) 3.27(1) no . 55501
H(18) C(56) 3.54(1) no . 66503
H(19) C(27) 3.30(1) no . 55501
H(19) C(29) 3.27(1) no . 55501
H(19) C(30) 2.05(1) no . 55501
H(19) C(32) 2.03(1) no . 55501
H(20) N(1) 2.62(1) no . 55501
H(20) C(1) 2.65(1) no . 55501
H(20) C(3) 3.52(1) no . 55501
H(20) C(20) 2.66(1) no . 55501
H(20) C(27) 2.064(9) no . 55501
H(20) C(28) 3.281(9) no . 55501
H(20) C(30) 3.27(1) no . 55501
H(20) C(31) 2.03(1) no . 55501
H(21) Zn(2) 2.5(1) no . 55501
H(21) N(5) 3.40(9) no . 55501
H(21) N(6) 2.72(6) no . 55501
H(21) N(8) 2.8(1) no . 55501
H(21) C(33) 2.30(9) no . 55501
H(21) C(34) 1.12(9) no . 55501
H(21) C(35) 3.32(8) no . 55501
H(21) C(36) 2.21(7) no . 55501
H(21) C(37) 2.90(6) no . 55501
H(21) C(38) 2.99(6) no . 55501
H(21) C(51) 3.08(9) no . 55501
H(21) C(52) 3.00(9) no . 55501
H(22) Zn(1) 3.07(1) no . 55501
H(22) N(2) 2.72(1) no . 55501
H(22) N(5) 2.03(1) no . 55501
H(22) C(3) 3.50(1) no . 55501
H(22) C(4) 3.21(1) no . 55501
H(22) C(5) 3.10(1) no . 55501
H(22) C(6) 2.94(1) no . 55501
H(22) C(9) 3.49(1) no . 55501
H(22) C(33) 3.12(1) no . 55501
H(22) C(34) 3.17(1) no . 55501
H(22) C(36) 2.10(1) no . 55501
H(22) C(37) 2.83(1) no . 55501
H(22) C(53) 2.90(1) no . 55501
H(22) C(54) 2.90(2) no . 55501
H(23) N(6) 3.23(1) no . 55501
H(23) C(13) 3.13(2) no . 65501
H(23) C(14) 3.50(2) no . 65501
H(23) C(15) 3.59(1) no . 65501
H(23) C(37) 2.86(1) no . 55501
H(23) C(38) 2.16(1) no . 55501
H(23) C(40) 2.06(1) no . 55501
H(23) C(41) 3.17(1) no . 55501
H(23) C(53) 2.90(1) no . 55501
H(23) C(58) 2.68(1) no . 55501
H(24) N(6) 3.21(1) no . 55501
H(24) C(15) 3.14(2) no . 65501
H(24) C(16) 3.25(2) no . 65501
H(24) C(17) 3.25(1) no . 65501
H(24) C(38) 3.18(1) no . 55501
H(24) C(39) 2.05(1) no . 55501
H(24) C(41) 2.14(1) no . 55501
H(24) C(42) 2.78(2) no . 55501
H(25) N(6) 3.29(1) no . 55501
H(25) N(7) 3.24(1) no . 55501
H(25) C(40) 2.63(1) no . 55501
H(25) C(41) 2.02(1) no . 55501
H(25) C(43) 1.99(1) no . 55501
H(25) C(44) 2.70(1) no . 55501
H(26) N(7) 3.22(1) no . 55501
H(26) C(42) 2.88(1) no . 55501
H(26) C(43) 2.16(1) no . 55501
H(26) C(45) 2.07(1) no . 55501
H(26) C(46) 3.18(1) no . 55501
H(27) Cl(3) 2.744(9) no . 55501
H(27) N(7) 3.22(1) no . 55501
H(27) C(6) 2.81(1) no . 65503
H(27) C(8) 3.49(1) no . 65503
H(27) C(10) 3.33(1) no . 66503
H(27) C(25) 3.22(1) no . 64503
H(27) C(43) 3.19(1) no . 55501
H(27) C(44) 2.07(1) no . 55501
H(27) C(46) 2.16(1) no . 55501
H(27) C(47) 2.87(1) no . 55501
H(27) C(56) 3.25(2) no . 66503
H(27) C(58) 3.15(1) no . 66503
H(28) Cl(1) 3.413(8) no . 55501
H(28) Cl(3) 3.120(9) no . 55501
H(28) N(7) 3.26(1) no . 55501
H(28) N(8) 3.28(1) no . 55501
H(28) C(25) 3.33(1) no . 64503
H(28) C(28) 3.49(1) no . 55501
H(28) C(29) 3.15(2) no . 55501
H(28) C(30) 3.45(2) no . 55501
H(28) C(45) 2.70(1) no . 55501
H(28) C(46) 2.01(1) no . 55501
H(28) C(48) 2.01(1) no . 55501
H(28) C(49) 2.65(1) no . 55501
H(29) Cl(1) 2.880(9) no . 55501
H(29) N(8) 3.22(1) no . 55501
H(29) C(47) 2.82(1) no . 55501
H(29) C(48) 2.16(1) no . 55501
H(29) C(50) 2.05(1) no . 55501
H(29) C(51) 3.18(1) no . 55501
H(29) C(65) 3.26(1) no . 55501
H(30) Cl(4) 3.37(1) no . 56502
H(30) N(8) 3.237(9) no . 55501
H(30) C(48) 3.19(1) no . 55501
H(30) C(49) 2.06(1) no . 55501
H(30) C(51) 2.16(1) no . 55501
H(30) C(52) 2.87(1) no . 55501
H(30) C(59) 2.87(1) no . 55501
H(30) C(60) 2.59(1) no . 55501
H(30) C(61) 3.51(1) no . 55501
H(31) C(35) 2.88(2) no . 55501
H(31) C(36) 2.70(2) no . 55501
H(31) C(37) 2.64(1) no . 55501
H(31) C(53) 2.04(1) no . 55501
H(31) C(55) 2.04(1) no . 55501
H(31) C(56) 3.26(1) no . 55501
H(31) C(58) 3.28(1) no . 55501
H(32) C(53) 3.29(1) no . 55501
H(32) C(54) 2.04(2) no . 55501
H(32) C(56) 2.04(1) no . 55501
H(32) C(57) 3.25(1) no . 55501
H(33) C(54) 3.26(1) no . 55501
H(33) C(55) 2.04(1) no . 55501
H(33) C(57) 2.03(2) no . 55501
H(33) C(58) 3.25(1) no . 55501
H(34) C(25) 3.52(2) no . 55501
H(34) C(53) 3.28(1) no . 55501
H(34) C(55) 3.25(1) no . 55501
H(34) C(56) 2.02(1) no . 55501
H(34) C(58) 2.02(1) no . 55501
H(35) C(25) 3.49(2) no . 55501
H(35) C(26) 3.26(2) no . 55501
H(35) C(37) 2.71(1) no . 55501
H(35) C(38) 2.84(1) no . 55501
H(35) C(39) 2.63(1) no . 55501
H(35) C(53) 2.06(1) no . 55501
H(35) C(54) 3.28(1) no . 55501
H(35) C(56) 3.25(2) no . 55501
H(35) C(57) 2.03(2) no . 55501
H(36) Cl(4) 2.99(1) no . 56502
H(36) N(4) 3.058(9) no . 55501
H(36) C(15) 3.57(1) no . 55501
H(36) C(16) 2.91(1) no . 55501
H(36) C(17) 2.95(2) no . 55501
H(36) C(18) 3.08(1) no . 55501
H(36) C(19) 3.11(1) no . 55501
H(36) C(50) 2.65(1) no . 55501
H(36) C(51) 2.86(1) no . 55501
H(36) C(52) 2.70(1) no . 55501
H(36) C(59) 2.05(2) no . 55501
H(36) C(61) 2.04(1) no . 55501
H(36) C(62) 3.26(1) no . 55501
H(36) C(64) 3.28(2) no . 55501
H(37) C(15) 3.50(1) no . 55501
H(37) C(59) 3.28(1) no . 55501
H(37) C(60) 2.04(1) no . 55501
H(37) C(62) 2.02(2) no . 55501
H(37) C(63) 3.26(2) no . 55501
H(38) C(60) 3.26(1) no . 55501
H(38) C(61) 2.02(1) no . 55501
H(38) C(63) 2.04(1) no . 55501
H(38) C(64) 3.27(1) no . 55501
H(39) C(59) 3.30(1) no . 55501
H(39) C(61) 3.26(2) no . 55501
H(39) C(62) 2.05(2) no . 55501
H(39) C(64) 2.05(1) no . 55501
H(40) N(5) 2.85(1) no . 55501
H(40) C(33) 2.70(1) no . 55501
H(40) C(52) 2.65(1) no . 55501
H(40) C(59) 2.05(2) no . 55501
H(40) C(60) 3.28(2) no . 55501
H(40) C(62) 3.27(1) no . 55501
H(40) C(63) 2.04(1) no . 55501
H(41) Cl(1) 2.25(1) no . 55501
H(41) Cl(2) 2.837(5) no . 55501
H(41) C(7) 3.08(1) no . 56401
H(41) C(7) 3.23(1) no . 65503
H(41) C(8) 3.07(1) no . 56401
H(41) C(66) 2.023(6) no . 55501
H(42) Cl(1) 2.25(1) no . 55501
H(42) Cl(2) 3.564(6) no . 55501
H(42) C(48) 3.56(1) no . 55501
H(42) C(49) 3.02(2) no . 55501
H(42) C(66) 2.023(6) no . 55501
H(43) Cl(1) 2.879(5) no . 55501
H(43) Cl(2) 2.297(6) no . 55501
H(43) C(8) 3.36(1) no . 65503
H(43) C(22) 3.28(1) no . 64503
H(43) C(46) 3.31(1) no . 55501
H(43) C(47) 2.90(1) no . 55501
H(43) C(48) 3.37(1) no . 55501
H(43) C(57) 3.28(1) no . 66503
H(43) C(65) 2.032(7) no . 55501
H(44) Cl(1) 3.571(9) no . 55501
H(44) Cl(2) 2.297(6) no . 55501
H(44) C(7) 3.59(1) no . 65503
H(44) C(57) 3.54(1) no . 66503
H(44) C(65) 2.031(8) no . 55501
H(45) Cl(3) 2.421(8) no . 55501
H(45) Cl(4) 2.660(7) no . 55501
H(45) C(6) 3.068(9) no . 65503
H(45) C(8) 2.43(2) no . 65503
H(45) C(10) 3.33(1) no . 66503
H(45) C(22) 3.53(2) no . 64503
H(45) C(25) 1.97(1) no . 64503
H(45) C(56) 3.54(2) no . 66503
H(45) C(58) 3.36(1) no . 66503
H(45) C(68) 2.135(8) no . 55501
H(46) Cl(1) 3.47(2) no . 55501
H(46) Cl(2) 3.50(2) no . 55501
H(46) Cl(3) 2.42(1) no . 55501
H(46) Cl(4) 2.854(9) no . 55501
H(46) C(5) 2.42(3) no . 65503
H(46) C(6) 2.55(1) no . 65503
H(46) C(8) 1.42(1) no . 65503
H(46) C(10) 2.22(2) no . 66503
H(46) C(22) 3.32(2) no . 56401
H(46) C(22) 2.07(3) no . 64503
H(46) C(23) 3.38(3) no . 56401
H(46) C(25) 1.83(2) no . 64503
H(46) C(57) 2.56(3) no . 66503
H(46) C(58) 2.41(2) no . 66503
H(46) C(68) 2.13(1) no . 55501
H(47) Cl(3) 2.709(9) no . 55501
H(47) Cl(4) 2.214(5) no . 55501
H(47) C(5) 3.55(2) no . 65503
H(47) C(6) 2.37(1) no . 65503
H(47) C(8) 3.20(1) no . 65503
H(47) C(10) 3.15(2) no . 66503
H(47) C(12) 3.58(2) no . 65401
H(47) C(13) 3.50(2) no . 65401
H(47) C(25) 2.71(1) no . 64503
H(47) C(54) 3.30(2) no . 55401
H(47) C(55) 3.28(2) no . 55401
H(47) C(56) 2.46(1) no . 66503
H(47) C(58) 2.92(2) no . 66503
H(47) C(67) 2.127(9) no . 55501
H(48) Cl(3) 2.926(9) no . 55501
H(48) Cl(4) 2.215(6) no . 55501
H(48) N(1) 3.47(1) no . 66503
H(48) C(5) 2.41(2) no . 65503
H(48) C(6) 2.00(1) no . 65503
H(48) C(8) 2.65(1) no . 65503
H(48) C(10) 2.17(2) no . 66503
H(48) C(12) 3.27(2) no . 65401
H(48) C(13) 3.40(2) no . 65401
H(48) C(22) 3.05(2) no . 64503
H(48) C(23) 3.35(3) no . 56401
H(48) C(25) 2.77(1) no . 64503
H(48) C(56) 3.43(3) no . 66503
H(48) C(58) 2.03(1) no . 66503
H(48) C(67) 2.13(1) no . 55501

loop_
_geom_torsion_atom_site_label_1
_geom_torsion_atom_site_label_2
_geom_torsion_atom_site_label_3
_geom_torsion_atom_site_label_4
_geom_torsion
_geom_torsion_publ_flag
_geom_torsion_site_symmetry_1
_geom_torsion_site_symmetry_2
_geom_torsion_site_symmetry_3
_geom_torsion_site_symmetry_4
N(3) Zn(1) N(2) C(6) 166(1) yes . . . .
N(3) Zn(1) N(2) C(9) -15.1(9) yes . . . .
N(4) Zn(1) N(2) C(6) 73(1) yes . . . .
N(4) Zn(1) N(2) C(9) -107.8(8) yes . . . .
N(5) Zn(1) N(2) C(6) -70(1) yes . . . .
N(5) Zn(1) N(2) C(9) 108.7(9) yes . . . .
N(2) Zn(1) N(3) C(11) 22.4(9) yes . . . .
N(2) Zn(1) N(3) C(14) -157.5(8) yes . . . .
N(4) Zn(1) N(3) C(11) 164.8(9) yes . . . .
N(4) Zn(1) N(3) C(14) -15.1(8) yes . . . .
N(5) Zn(1) N(3) C(11) -80.5(9) yes . . . .
N(5) Zn(1) N(3) C(14) 99.6(9) yes . . . .
N(2) Zn(1) N(4) C(16) 96.6(7) yes . . . .
N(2) Zn(1) N(4) C(19) -79.3(9) yes . . . .
N(3) Zn(1) N(4) C(16) 4.7(7) yes . . . .
N(3) Zn(1) N(4) C(19) -171.2(8) yes . . . .
N(5) Zn(1) N(4) C(16) -121.5(7) yes . . . .
N(5) Zn(1) N(4) C(19) 62.6(8) yes . . . .
N(2) Zn(1) N(5) C(33) 154.5(5) yes . . . .
N(2) Zn(1) N(5) C(35) 13.6(6) yes . . . .
N(3) Zn(1) N(5) C(33) -108.6(6) yes . . . .
N(3) Zn(1) N(5) C(35) 110.5(6) yes . . . .
N(4) Zn(1) N(5) C(33) -2.9(6) yes . . . .
N(4) Zn(1) N(5) C(35) -143.8(6) yes . . . .
N(6) Zn(2) N(1) C(1) 152.7(7) yes . . . .
N(6) Zn(2) N(1) C(3) 13.1(6) yes . . . .
N(7) Zn(2) N(1) C(1) -108.9(7) yes . . . .
N(7) Zn(2) N(1) C(3) 111.6(5) yes . . . .
N(8) Zn(2) N(1) C(1) -6.7(8) yes . . . .
N(8) Zn(2) N(1) C(3) -146.2(5) yes . . . .
N(1) Zn(2) N(6) C(38) -66.5(8) yes . . . .
N(1) Zn(2) N(6) C(41) 108.0(7) yes . . . .
N(7) Zn(2) N(6) C(38) 172.4(8) yes . . . .
N(7) Zn(2) N(6) C(41) -13.2(7) yes . . . .
N(8) Zn(2) N(6) C(38) 78.6(9) yes . . . .
N(8) Zn(2) N(6) C(41) -106.9(7) yes . . . .
N(1) Zn(2) N(7) C(43) -83(1) yes . . . .
N(1) Zn(2) N(7) C(46) 90.9(8) yes . . . .
N(6) Zn(2) N(7) C(43) 21.1(9) yes . . . .
N(6) Zn(2) N(7) C(46) -164.1(9) yes . . . .
N(8) Zn(2) N(7) C(43) 165.0(9) yes . . . .
N(8) Zn(2) N(7) C(46) -20.1(9) yes . . . .
N(1) Zn(2) N(8) C(48) -112.8(8) yes . . . .
N(1) Zn(2) N(8) C(51) 65(1) yes . . . .
N(6) Zn(2) N(8) C(48) 103.0(9) yes . . . .
N(6) Zn(2) N(8) C(51) -79(1) yes . . . .
N(7) Zn(2) N(8) C(48) 9.5(8) yes . . . .
N(7) Zn(2) N(8) C(51) -172(1) yes . . . .
Zn(2) N(1) C(1) C(2) -141.6(7) yes . . . .
Zn(2) N(1) C(1) C(20) 40(1) yes . . . .
C(3) N(1) C(1) C(2) 1(1) yes . . . .
C(3) N(1) C(1) C(20) -176.3(8) yes . . . .
Zn(2) N(1) C(3) C(4) 146.4(7) yes . . . .
C(1) N(1) C(3) C(4) 0(1) yes . . . .
Zn(1) N(2) C(6) C(5) 3(1) yes . . . .
Zn(1) N(2) C(6) C(7) -179.4(9) yes . . . .
C(9) N(2) C(6) C(5) -175(1) yes . . . .
C(9) N(2) C(6) C(7) 1(1) yes . . . .
Zn(1) N(2) C(9) C(8) 179.1(8) yes . . . .
Zn(1) N(2) C(9) C(10) 2(1) yes . . . .
C(6) N(2) C(9) C(8) -1(1) yes . . . .
C(6) N(2) C(9) C(10) -178(1) yes . . . .
Zn(1) N(3) C(11) C(10) -16(1) yes . . . .
Zn(1) N(3) C(11) C(12) 174.0(8) yes . . . .
C(14) N(3) C(11) C(10) 163(1) yes . . . .
C(14) N(3) C(11) C(12) -6(1) yes . . . .
Zn(1) N(3) C(14) C(13) -173.9(8) yes . . . .
Zn(1) N(3) C(14) C(15) 15(1) yes . . . .
C(11) N(3) C(14) C(13) 6(1) yes . . . .
C(11) N(3) C(14) C(15) -164(1) yes . . . .
Zn(1) N(4) C(16) C(15) 6(1) yes . . . .
Zn(1) N(4) C(16) C(17) -174.3(6) yes . . . .
C(19) N(4) C(16) C(15) -177.0(9) yes . . . .
C(19) N(4) C(16) C(17) 2(1) yes . . . .
Zn(1) N(4) C(19) C(18) 173.7(7) yes . . . .
Zn(1) N(4) C(19) C(20) -6(1) yes . . . .
C(16) N(4) C(19) C(18) -2.6(9) yes . . . .
C(16) N(4) C(19) C(20) 176.8(8) yes . . . .
Zn(1) N(5) C(33) C(34) -142.6(7) yes . . . .
Zn(1) N(5) C(33) C(52) 36(1) yes . . . .
C(35) N(5) C(33) C(34) 1(1) yes . . . .
C(35) N(5) C(33) C(52) -179.9(8) yes . . . .
Zn(1) N(5) C(35) C(36) 147.0(7) yes . . . .
C(33) N(5) C(35) C(36) -1(1) yes . . . .
Zn(2) N(6) C(38) C(37) 1(1) yes . . . .
Zn(2) N(6) C(38) C(39) 177.9(7) yes . . . .
C(41) N(6) C(38) C(37) -173.5(9) yes . . . .
C(41) N(6) C(38) C(39) 2(1) yes . . . .
Zn(2) N(6) C(41) C(40) -178.1(7) yes . . . .
Zn(2) N(6) C(41) C(42) 2(1) yes . . . .
C(38) N(6) C(41) C(40) -2(1) yes . . . .
C(38) N(6) C(41) C(42) 178.2(9) yes . . . .
Zn(2) N(7) C(43) C(42) -17(1) yes . . . .
Zn(2) N(7) C(43) C(44) 169.8(8) yes . . . .
C(46) N(7) C(43) C(42) 166(1) yes . . . .
C(46) N(7) C(43) C(44) -5(1) yes . . . .
Zn(2) N(7) C(46) C(45) -169.7(8) yes . . . .
Zn(2) N(7) C(46) C(47) 18(1) yes . . . .
C(43) N(7) C(46) C(45) 6(1) yes . . . .
C(43) N(7) C(46) C(47) -165(1) yes . . . .
Zn(2) N(8) C(48) C(47) 2(1) yes . . . .
Zn(2) N(8) C(48) C(49) -179.3(8) yes . . . .
C(51) N(8) C(48) C(47) -175(1) yes . . . .
C(51) N(8) C(48) C(49) 2(1) yes . . . .
Zn(2) N(8) C(51) C(50) 178.9(8) yes . . . .
Zn(2) N(8) C(51) C(52) -4(1) yes . . . .
C(48) N(8) C(51) C(50) -2(1) yes . . . .
C(48) N(8) C(51) C(52) 174(1) yes . . . .
N(1) C(1) C(2) C(4) -1(1) yes . . . .
C(20) C(1) C(2) C(4) 176.1(9) yes . . . .
N(1) C(1) C(20) C(19) -151.4(9) yes . . . .
N(1) C(1) C(20) C(27) 35(1) yes . . . .
C(2) C(1) C(20) C(19) 30(1) yes . . . .
C(2) C(1) C(20) C(27) -142(1) yes . . . .
C(1) C(2) C(4) C(3) 1(1) yes . . . .
C(1) C(2) C(4) C(5) 171.5(9) yes . . . .
N(1) C(3) C(4) C(2) 0(1) yes . . . .
N(1) C(3) C(4) C(5) -170.4(9) yes . . . .
C(2) C(4) C(5) C(6) -31(1) yes . . . .
C(2) C(4) C(5) C(21) 150(1) yes . . . .
C(3) C(4) C(5) C(6) 136(1) yes . . . .
C(3) C(4) C(5) C(21) -41(1) yes . . . .
C(4) C(5) C(6) N(2) -10(1) yes . . . .
C(4) C(5) C(6) C(7) 173(1) yes . . . .
C(21) C(5) C(6) N(2) 168(1) yes . . . .
C(21) C(5) C(6) C(7) -8(1) yes . . . .
C(4) C(5) C(21) C(22) -55(1) yes . . . .
C(4) C(5) C(21) C(26) 124(1) yes . . . .
C(6) C(5) C(21) C(22) 126(1) yes . . . .
C(6) C(5) C(21) C(26) -53(1) yes . . . .
N(2) C(6) C(7) C(8) -1(1) yes . . . .
C(5) C(6) C(7) C(8) 176(1) yes . . . .
C(6) C(7) C(8) C(9) 0(1) yes . . . .
C(7) C(8) C(9) N(2) 1(1) yes . . . .
C(7) C(8) C(9) C(10) 178(1) yes . . . .
N(2) C(9) C(10) C(11) 12(2) yes . . . .
C(8) C(9) C(10) C(11) -164(1) yes . . . .
C(9) C(10) C(11) N(3) -5(2) yes . . . .
C(9) C(10) C(11) C(12) 162(1) yes . . . .
N(3) C(11) C(12) C(13) 3(1) yes . . . .
C(10) C(11) C(12) C(13) -165(1) yes . . . .
C(11) C(12) C(13) C(14) 0(1) yes . . . .
C(12) C(13) C(14) N(3) -3(1) yes . . . .
C(12) C(13) C(14) C(15) 166(1) yes . . . .
N(3) C(14) C(15) C(16) -1(1) yes . . . .
C(13) C(14) C(15) C(16) -169(1) yes . . . .
C(14) C(15) C(16) N(4) -10(1) yes . . . .
C(14) C(15) C(16) C(17) 169(1) yes . . . .
N(4) C(16) C(17) C(18) -1(1) yes . . . .
C(15) C(16) C(17) C(18) 178.1(9) yes . . . .
C(16) C(17) C(18) C(19) 0(1) yes . . . .
C(17) C(18) C(19) N(4) 1(1) yes . . . .
C(17) C(18) C(19) C(20) -177.6(8) yes . . . .
N(4) C(19) C(20) C(1) 19(1) yes . . . .
N(4) C(19) C(20) C(27) -167.3(9) yes . . . .
C(18) C(19) C(20) C(1) -160.9(9) yes . . . .
C(18) C(19) C(20) C(27) 11(1) yes . . . .
C(1) C(20) C(27) C(28) -155(1) yes . . . .
C(1) C(20) C(27) C(32) 28(1) yes . . . .
C(19) C(20) C(27) C(28) 31(1) yes . . . .
C(19) C(20) C(27) C(32) -143(1) yes . . . .
C(5) C(21) C(22) C(23) -177.0(9) yes . . . .
C(26) C(21) C(22) C(23) 2(1) yes . . . .
C(5) C(21) C(26) C(25) 178.7(9) yes . . . .
C(22) C(21) C(26) C(25) -1(1) yes . . . .
C(21) C(22) C(23) C(24) -2(1) yes . . . .
C(22) C(23) C(24) C(25) 0(1) yes . . . .
C(23) C(24) C(25) C(26) 2(1) yes . . . .
C(24) C(25) C(26) C(21) -1(1) yes . . . .
C(20) C(27) C(28) C(29) -171(1) yes . . . .
C(32) C(27) C(28) C(29) 4(1) yes . . . .
C(20) C(27) C(32) C(31) 172(1) yes . . . .
C(28) C(27) C(32) C(31) -3(1) yes . . . .
C(27) C(28) C(29) C(30) -2(1) yes . . . .
C(28) C(29) C(30) C(31) -1(1) yes . . . .
C(29) C(30) C(31) C(32) 2(1) yes . . . .
C(30) C(31) C(32) C(27) 0(1) yes . . . .
N(5) C(33) C(34) C(36) 0(1) yes . . . .
C(52) C(33) C(34) C(36) -179.4(9) yes . . . .
N(5) C(33) C(52) C(51) -144(1) yes . . . .
N(5) C(33) C(52) C(59) 38(1) yes . . . .
C(34) C(33) C(52) C(51) 33(1) yes . . . .
C(34) C(33) C(52) C(59) -142(1) yes . . . .
C(33) C(34) C(36) C(35) 0(1) yes . . . .
C(33) C(34) C(36) C(37) 171(1) yes . . . .
N(5) C(35) C(36) C(34) 1(1) yes . . . .
N(5) C(35) C(36) C(37) -170(1) yes . . . .
C(34) C(36) C(37) C(38) -30(1) yes . . . .
C(34) C(36) C(37) C(53) 153(1) yes . . . .
C(35) C(36) C(37) C(38) 140(1) yes . . . .
C(35) C(36) C(37) C(53) -36(1) yes . . . .
C(36) C(37) C(38) N(6) -12(1) yes . . . .
C(36) C(37) C(38) C(39) 171.5(9) yes . . . .
C(53) C(37) C(38) N(6) 163.4(9) yes . . . .
C(53) C(37) C(38) C(39) -12(1) yes . . . .
C(36) C(37) C(53) C(54) -38(1) yes . . . .
C(36) C(37) C(53) C(58) 139(1) yes . . . .
C(38) C(37) C(53) C(54) 145(1) yes . . . .
C(38) C(37) C(53) C(58) -36(1) yes . . . .
N(6) C(38) C(39) C(40) -2(1) yes . . . .
C(37) C(38) C(39) C(40) 173(1) yes . . . .
C(38) C(39) C(40) C(41) 1(1) yes . . . .
C(39) C(40) C(41) N(6) 0(1) yes . . . .
C(39) C(40) C(41) C(42) -179.9(8) yes . . . .
N(6) C(41) C(42) C(43) 8(1) yes . . . .
C(40) C(41) C(42) C(43) -171(1) yes . . . .
C(41) C(42) C(43) N(7) 0(1) yes . . . .
C(41) C(42) C(43) C(44) 170(1) yes . . . .
N(7) C(43) C(44) C(45) 3(1) yes . . . .
C(42) C(43) C(44) C(45) -168(1) yes . . . .
C(43) C(44) C(45) C(46) 0(1) yes . . . .
C(44) C(45) C(46) N(7) -3(1) yes . . . .
C(44) C(45) C(46) C(47) 167(1) yes . . . .
N(7) C(46) C(47) C(48) 0(1) yes . . . .
C(45) C(46) C(47) C(48) -170(1) yes . . . .
C(46) C(47) C(48) N(8) -11(2) yes . . . .
C(46) C(47) C(48) C(49) 171(1) yes . . . .
N(8) C(48) C(49) C(50) 0(1) yes . . . .
C(47) C(48) C(49) C(50) 177(1) yes . . . .
C(48) C(49) C(50) C(51) -1(1) yes . . . .
C(49) C(50) C(51) N(8) 2(1) yes . . . .
C(49) C(50) C(51) C(52) -174(1) yes . . . .
N(8) C(51) C(52) C(33) 15(1) yes . . . .
N(8) C(51) C(52) C(59) -168(1) yes . . . .
C(50) C(51) C(52) C(33) -168(1) yes . . . .
C(50) C(51) C(52) C(59) 7(1) yes . . . .
C(33) C(52) C(59) C(60) -145.0(9) yes . . . .
C(33) C(52) C(59) C(64) 37(1) yes . . . .
C(51) C(52) C(59) C(60) 38(1) yes . . . .
C(51) C(52) C(59) C(64) -138(1) yes . . . .
C(37) C(53) C(54) C(55) 178(1) yes . . . .
C(58) C(53) C(54) C(55) 1(1) yes . . . .
C(37) C(53) C(58) C(57) -178(1) yes . . . .
C(54) C(53) C(58) C(57) 0(1) yes . . . .
C(53) C(54) C(55) C(56) 0(2) yes . . . .
C(54) C(55) C(56) C(57) 0(2) yes . . . .
C(55) C(56) C(57) C(58) 0(2) yes . . . .
C(56) C(57) C(58) C(53) 0(1) yes . . . .
C(52) C(59) C(60) C(61) -173.7(8) yes . . . .
C(64) C(59) C(60) C(61) 3(1) yes . . . .
C(52) C(59) C(64) C(63) 173.8(8) yes . . . .
C(60) C(59) C(64) C(63) -3(1) yes . . . .
C(59) C(60) C(61) C(62) -1(1) yes . . . .
C(60) C(61) C(62) C(63) 0(1) yes . . . .
C(61) C(62) C(63) C(64) 0(1) yes . . . .
C(62) C(63) C(64) C(59) 1(1) yes . . . .
Cl(1) C(65) C(66) Cl(2) 62.9(7) yes . . . .
Cl(3) C(67) C(68) Cl(4) 167.8(6) yes . . . .
